data_2214800
loop_
_publ_author_name
'Krossing, Ingo'
'Raabe, Ines'

_publ_section_title
;Tetra-<i>n</i>-butylammonium
 \m-fluorido-bis{tris[2,2,2-trifluoro-1,1-bis(trifluoromethyl)ethanolato-\k<i>O</i>]aluminate(III)}
;
_journal_coeditor_code LX2013
_journal_issue 8
_journal_name_full 'Acta Crystallographica Section E'
_journal_page_first m2144
_journal_page_last m2144
_journal_paper_doi 10.1107/S1600536807033533
_journal_volume 63
_journal_year 2007
_chemical_formula_iupac '(C16 H36 N) '[Al2 (C4 F9 O)6 F]''
_chemical_formula_moiety 'C16 H36 N +, C24 Al2 F55 O6 -'
_chemical_formula_sum 'C40 H36 Al2 F55 N O6'
_chemical_formula_weight 1725.66
_chemical_name_common '[NBu4]+[((CF3)3CO)3Al-F-Al(OC(CF3)3)3]-'
_chemical_name_systematic
;
Tetra-n-butylammonium
\m-fluorido-bis{tris[2,2,2-trifluoro-1,1-bis(trifluoromethyl)ethanolato-
\kO]aluminate(III)}
;
_space_group_IT_number 2
_symmetry_cell_setting triclinic
_symmetry_space_group_name_Hall '-P 1'
_symmetry_space_group_name_H-M 'P -1'
_atom_sites_solution_hydrogens geom
_atom_sites_solution_primary direct
_atom_sites_solution_secondary difmap
_audit_creation_method SHELXL-97
_cell_angle_alpha 88.35(3)
_cell_angle_beta 86.72(3)
_cell_angle_gamma 89.21(3)
_cell_formula_units_Z 4
_cell_length_a 12.822(3)
_cell_length_b 19.230(4)
_cell_length_c 24.871(5)
_cell_measurement_reflns_used 5000
_cell_measurement_temperature 140(2)
_cell_measurement_theta_max 26.02
_cell_measurement_theta_min 1.5
_cell_volume 6119(2)
_computing_cell_refinement '<i>CELL</i> (Stoe & Cie, 2003)'
_computing_data_collection '<i>XPOSE</i> (Stoe & Cie, 2003)'
_computing_data_reduction '<i>XRED</i> (Stoe & Cie, 2003)'
_computing_molecular_graphics '<i>DIAMOND</i> (Crystal Impact, 2006)'
_computing_publication_material <i>SHELXL97</i>
_computing_structure_refinement '<i>SHELXL97</i> (Sheldrick, 1997)'
_computing_structure_solution '<i>SHELXS97</i> (Sheldrick, 1997)'
_diffrn_ambient_temperature 140(2)
_diffrn_measured_fraction_theta_full 0.982
_diffrn_measured_fraction_theta_max 0.982
_diffrn_measurement_device_type 'Stoe IPDS II'
_diffrn_measurement_method \f
_diffrn_radiation_monochromator graphite
_diffrn_radiation_source 'fine-focus sealed tube'
_diffrn_radiation_type MoK\a
_diffrn_radiation_wavelength 0.71073
_diffrn_reflns_av_R_equivalents 0.0406
_diffrn_reflns_av_sigmaI/netI 0.0441
_diffrn_reflns_limit_h_max 15
_diffrn_reflns_limit_h_min -15
_diffrn_reflns_limit_k_max 23
_diffrn_reflns_limit_k_min -23
_diffrn_reflns_limit_l_max 30
_diffrn_reflns_limit_l_min -30
_diffrn_reflns_number 55213
_diffrn_reflns_theta_full 26.02
_diffrn_reflns_theta_max 26.02
_diffrn_reflns_theta_min 1.59
_diffrn_standards_decay_% -
_diffrn_standards_interval_count -
_diffrn_standards_interval_time -
_diffrn_standards_number -
_exptl_absorpt_coefficient_mu 0.261
_exptl_absorpt_correction_type none
_exptl_crystal_colour colourless
_exptl_crystal_density_diffrn 1.873
_exptl_crystal_density_method 'not measured'
_exptl_crystal_description plate
_exptl_crystal_F_000 3408
_exptl_crystal_size_max 0.5
_exptl_crystal_size_mid 0.5
_exptl_crystal_size_min 0.2
_refine_diff_density_max 1.482
_refine_diff_density_min -1.385
_refine_ls_extinction_method none
_refine_ls_goodness_of_fit_ref 1.057
_refine_ls_hydrogen_treatment constr
_refine_ls_matrix_type full
_refine_ls_number_parameters 2215
_refine_ls_number_reflns 23694
_refine_ls_number_restraints 149
_refine_ls_restrained_S_all 1.067
_refine_ls_R_factor_all 0.1049
_refine_ls_R_factor_gt 0.0747
_refine_ls_shift/su_max 0.001
_refine_ls_shift/su_mean 0.000
_refine_ls_structure_factor_coef Fsqd
_refine_ls_weighting_details
;
calc w=1/[\s^2^(Fo^2^)+(0.105P)^2^+10.4575P] where P=(Fo^2^+2Fc^2^)/3
;
_refine_ls_weighting_scheme calc
_refine_ls_wR_factor_gt 0.1959
_refine_ls_wR_factor_ref 0.2162
_reflns_number_gt 16301
_reflns_number_total 23694
_reflns_threshold_expression I>2sigma(I)
_cod_data_source_file lx2013.cif
_cod_data_source_block I
_cod_original_sg_symbol_Hall -p_1
_cod_database_code 2214800
_cod_database_fobs_code 2214800

loop_
_symmetry_equiv_pos_as_xyz
'x, y, z'
'-x, -y, -z'

loop_
_atom_site_type_symbol
_atom_site_label
_atom_site_fract_x
_atom_site_fract_y
_atom_site_fract_z
_atom_site_U_iso_or_equiv
_atom_site_adp_type
_atom_site_calc_flag
_atom_site_refinement_flags
_atom_site_occupancy
_atom_site_disorder_assembly
_atom_site_disorder_group
Al Al1 0.46494(6) 0.50625(4) 0.06957(3) 0.02477(17) Uani d . 1 . .
F F01 0.5000 0.5000 0.0000 0.0302(5) Uani d S 1 . .
F F21 0.39513(15) 0.66527(10) 0.13747(8) 0.0501(5) Uani d . 1 . .
F F24 0.10193(14) 0.63232(10) 0.08817(9) 0.0533(5) Uani d . 1 . .
F F27 0.40438(15) 0.66294(11) 0.02918(8) 0.0536(5) Uani d . 1 . .
O O3 0.34302(14) 0.54220(10) 0.07363(8) 0.0337(5) Uani d . 1 . .
F F23 0.14730(14) 0.54042(10) 0.04544(8) 0.0528(5) Uani d . 1 . .
F F20 0.32413(17) 0.57617(10) 0.17651(8) 0.0549(5) Uani d . 1 . .
O O2 0.55328(15) 0.55734(10) 0.09701(8) 0.0364(5) Uani d . 1 . .
F F22 0.14336(15) 0.53887(11) 0.13157(9) 0.0579(6) Uani d . 1 . .
O O1 0.46612(16) 0.42058(10) 0.08835(8) 0.0362(5) Uani d . 1 . .
F F26 0.26678(17) 0.71939(9) 0.05718(9) 0.0582(6) Uani d . 1 . .
F F9 0.44784(18) 0.45771(10) 0.19018(8) 0.0564(6) Uani d . 1 . .
F F19 0.23194(16) 0.66783(11) 0.16221(8) 0.0571(5) Uani d . 1 . .
F F8 0.4136(2) 0.35436(12) 0.22164(8) 0.0651(6) Uani d . 1 . .
F F12 0.61813(18) 0.69812(10) 0.11680(11) 0.0692(7) Uani d . 1 . .
F F6 0.4818(2) 0.25366(10) 0.14968(10) 0.0768(8) Uani d . 1 . .
F F7 0.56871(18) 0.37889(13) 0.18728(9) 0.0687(7) Uani d . 1 . .
F F25 0.25739(16) 0.64255(11) -0.00326(8) 0.0565(6) Uani d . 1 . .
F F15 0.57805(18) 0.60080(14) 0.19537(9) 0.0701(7) Uani d . 1 . .
F F18 0.82832(15) 0.53504(12) 0.09735(11) 0.0689(7) Uani d . 1 . .
F F5 0.58909(19) 0.31146(11) 0.09626(10) 0.0734(7) Uani d . 1 . .
F F3 0.26725(17) 0.41524(12) 0.15430(11) 0.0731(7) Uani d . 1 . .
F F17 0.70552(17) 0.46266(10) 0.08750(12) 0.0761(8) Uani d . 1 . .
F F16 0.73887(18) 0.54087(13) 0.02671(10) 0.0734(7) Uani d . 1 . .
F F11 0.6297(2) 0.66068(13) 0.03632(10) 0.0709(7) Uani d . 1 . .
F F10 0.76814(17) 0.66957(11) 0.07998(11) 0.0697(7) Uani d . 1 . .
F F14 0.74522(18) 0.61252(14) 0.18159(10) 0.0786(7) Uani d . 1 . .
F F2 0.28182(19) 0.36705(15) 0.07721(10) 0.0824(8) Uani d . 1 . .
F F13 0.6785(2) 0.51054(14) 0.18684(10) 0.0799(8) Uani d . 1 . .
C C12 0.3020(2) 0.65759(16) 0.04161(13) 0.0408(8) Uani d . 1 . .
F F4 0.4456(3) 0.27591(11) 0.06693(10) 0.0807(8) Uani d . 1 . .
C C11 0.1668(2) 0.57767(16) 0.08736(13) 0.0401(8) Uani d . 1 . .
C C8 0.7327(3) 0.52800(18) 0.07970(16) 0.0518(9) Uani d . 1 . .
F F1 0.2814(2) 0.30329(12) 0.14917(11) 0.0793(8) Uani d . 1 . .
C C1 0.4345(2) 0.37081(14) 0.12581(12) 0.0351(7) Uani d . 1 . .
C C10 0.3081(2) 0.62761(15) 0.14136(12) 0.0393(7) Uani d . 1 . .
C C5 0.6508(2) 0.57738(14) 0.10707(12) 0.0344(7) Uani d . 1 . .
C C4 0.4656(3) 0.39041(19) 0.18219(14) 0.0515(9) Uani d . 1 . .
C C9 0.2828(2) 0.59961(14) 0.08572(11) 0.0306(6) Uani d . 1 . .
C C7 0.6632(3) 0.5756(2) 0.16817(15) 0.0557(10) Uani d . 1 . .
C C6 0.6677(3) 0.65246(17) 0.08399(16) 0.0489(9) Uani d . 1 . .
C C3 0.4884(3) 0.30158(17) 0.10972(15) 0.0588(11) Uani d . 1 . .
C C2 0.3144(3) 0.3636(2) 0.12630(16) 0.0575(10) Uani d . 1 . .
Al Al2 0.38351(6) 0.45559(4) 0.48895(3) 0.02483(17) Uani d . 1 . .
F F02 0.5000 0.5000 0.5000 0.0295(5) Uani d S 1 . .
O O6 0.28906(15) 0.49036(10) 0.53111(8) 0.0335(5) Uani d . 1 . .
O O5 0.36849(15) 0.47845(11) 0.42304(8) 0.0370(5) Uani d . 1 . .
O O4 0.40546(15) 0.37038(10) 0.50346(9) 0.0364(5) Uani d . 1 . .
F F49 0.08588(15) 0.54858(10) 0.62112(9) 0.0611(6) Uani d D 1 . .
F F36 0.63343(15) 0.35832(11) 0.49363(11) 0.0643(7) Uani d . 1 . .
F F45 0.26460(17) 0.59721(11) 0.41566(9) 0.0615(6) Uani d . 1 . .
F F44 0.17445(17) 0.56702(12) 0.35115(9) 0.0654(6) Uani d . 1 . .
F F48 0.08306(15) 0.40952(10) 0.61051(9) 0.0640(6) Uani d D 1 . .
F F43 0.14597(15) 0.52080(14) 0.43043(9) 0.0671(7) Uani d . 1 . .
F F35 0.54401(18) 0.36223(13) 0.42127(9) 0.0710(7) Uani d . 1 . .
F F42 0.3996(2) 0.57093(13) 0.33107(10) 0.0765(7) Uani d . 1 . .
F F34 0.60870(17) 0.26465(11) 0.44676(10) 0.0689(7) Uani d . 1 . .
F F33 0.52281(19) 0.34166(15) 0.58462(10) 0.0780(8) Uani d . 1 . .
F F41 0.3120(2) 0.49868(19) 0.28683(9) 0.0946(10) Uani d . 1 . .
F F40 0.45166(18) 0.46457(15) 0.32419(9) 0.0725(7) Uani d . 1 . .
C C21 0.2227(2) 0.48256(14) 0.57568(12) 0.0322(7) Uani d . 1 . .
F F30 0.30270(17) 0.25428(12) 0.49576(14) 0.0891(9) Uani d . 1 . .
F F32 0.5702(2) 0.24037(15) 0.55594(11) 0.0895(8) Uani d . 1 . .
F F39 0.21330(19) 0.38828(13) 0.42292(12) 0.0844(8) Uani d . 1 . .
C C13 0.4639(2) 0.31089(14) 0.49985(13) 0.0353(7) Uani d . 1 . .
F F50 0.2217(2) 0.60136(12) 0.59653(13) 0.1173(11) Uani d D 1 . .
F F46 0.0788(2) 0.44250(17) 0.53041(12) 0.1234(11) Uani d D 1 . .
F F31 0.4059(2) 0.25967(14) 0.58344(11) 0.0897(8) Uani d . 1 . .
C C17 0.3016(2) 0.48513(17) 0.38273(12) 0.0383(7) Uani d . 1 . .
F F38 0.1611(2) 0.42504(15) 0.34650(12) 0.0962(8) Uani d . 1 . .
C C20 0.2199(2) 0.54427(19) 0.39539(14) 0.0461(8) Uani d . 1 . .
F F52 0.2294(2) 0.46896(16) 0.67115(9) 0.0888(9) Uani d D 1 . .
C C23 0.1602(2) 0.55156(17) 0.58252(12) 0.0491(9) Uani d D 1 . .
F F29 0.4014(2) 0.26593(16) 0.42027(12) 0.0936(9) Uani d . 1 . .
C C22 0.1437(2) 0.42351(16) 0.56794(12) 0.0505(9) Uani d D 1 . .
C C16 0.5655(3) 0.3234(2) 0.46432(16) 0.0562(10) Uani d . 1 . .
C C19 0.3676(3) 0.5066(2) 0.33022(14) 0.0607(11) Uani d . 1 . .
F F28 0.4399(2) 0.19072(12) 0.48635(17) 0.1128(13) Uani d . 1 . .
F F37 0.3114(3) 0.37080(13) 0.35035(13) 0.0976(9) Uani d . 1 . .
C C24 0.2827(2) 0.46735(16) 0.62591(14) 0.0521(9) Uani d D 1 . .
C C15 0.4933(3) 0.2879(2) 0.55688(18) 0.0668(12) Uani d . 1 . .
C C18 0.2455(3) 0.4167(2) 0.37542(19) 0.0705(12) Uani d . 1 . .
C C14 0.3993(3) 0.2543(2) 0.4762(3) 0.0872(18) Uani d . 1 . .
Al Al3 0.88156(6) 0.04630(4) 0.49375(3) 0.03129(19) Uani d D 1 . .
F F03 1.0000 0.0000 0.5000 0.0281(5) Uani d S 1 . .
O O7 0.85112(15) 0.02531(10) 0.43052(8) 0.0365(5) Uani d . 1 A .
C C29 0.9486(2) 0.19135(15) 0.50695(12) 0.0348(7) Uani d D 1 . .
C C33 0.74441(19) 0.00148(12) 0.58789(12) 0.0415(8) Uani d D 1 . .
C C25 0.7786(2) 0.02815(16) 0.39304(12) 0.0413(8) Uani d D 1 . .
Al Al4 0.01488(6) 0.99251(4) -0.07053(3) 0.02861(18) Uani d . 1 . .
F F04 0.0000 1.0000 0.0000 0.0420(6) Uani d S 1 . .
O O12 -0.10346(17) 0.96708(11) -0.08943(10) 0.0475(6) Uani d . 1 . .
F F90 0.28021(19) 0.99770(12) -0.14736(10) 0.0714(7) Uani d . 1 . .
O O10 0.11013(17) 0.93282(11) -0.08051(11) 0.0519(7) Uani d . 1 . .
F F89 0.2728(2) 1.00999(12) -0.06385(10) 0.0754(7) Uani d . 1 . .
F F96 0.0962(2) 1.23932(11) -0.15339(10) 0.0790(8) Uani d . 1 . .
F F87 0.15408(19) 0.81440(11) -0.03208(10) 0.0700(7) Uani d . 1 . .
O O11 0.04457(18) 1.07394(11) -0.09428(9) 0.0459(6) Uani d . 1 . .
F F99 0.0257(2) 1.14673(13) -0.22584(9) 0.0769(8) Uani d . 1 . .
F F107 -0.35831(16) 0.90372(14) -0.09235(11) 0.0816(8) Uani d D 1 . .
F F106 -0.2987(2) 0.98756(15) -0.05184(10) 0.1033(9) Uani d D 1 . .
F F84 0.1500(2) 0.80608(12) -0.13768(11) 0.0843(8) Uani d . 1 . .
F F88 0.38497(17) 0.93934(14) -0.09950(12) 0.0813(8) Uani d . 1 . .
F F105 -0.22262(18) 0.80438(12) -0.05771(10) 0.0785(7) Uani d D 1 . .
F F102 -0.2255(2) 0.84316(12) -0.16528(10) 0.0766(7) Uani d D 1 . .
F F98 0.0375(2) 1.04034(12) -0.19650(10) 0.0778(8) Uani d . 1 . .
F F93 -0.14119(19) 1.10034(15) -0.15888(12) 0.0870(8) Uani d . 1 . .
F F104 -0.07122(18) 0.84164(14) -0.04104(13) 0.0993(10) Uani d D 1 . .
F F97 0.1684(2) 1.10831(14) -0.19468(12) 0.0863(8) Uani d . 1 . .
F F95 0.1855(2) 1.17204(13) -0.10291(12) 0.0881(8) Uani d . 1 . .
F F94 0.0438(3) 1.21865(13) -0.07091(10) 0.1009(11) Uani d . 1 . .
C C41 0.0267(3) 1.12639(15) -0.13020(13) 0.0398(8) Uani d . 1 . .
F F86 0.2633(2) 0.88877(16) -0.00624(10) 0.0917(9) Uani d . 1 . .
F F101 -0.0682(2) 0.83729(16) -0.14669(14) 0.1180(12) Uani d D 1 . .
F F85 0.3133(2) 0.81239(14) -0.06352(15) 0.1030(10) Uani d . 1 . .
F F92 -0.1075(2) 1.20860(14) -0.15018(14) 0.0998(10) Uani d . 1 . .
F F83 0.1503(3) 0.90257(16) -0.18317(10) 0.0964(9) Uani d . 1 . .
C C37 0.2053(2) 0.90540(14) -0.09393(12) 0.0338(7) Uani d . 1 . .
F F91 -0.1327(2) 1.14136(18) -0.08055(13) 0.1071(10) Uani d . 1 . .
F F82 0.2949(2) 0.85234(15) -0.16913(12) 0.1020(9) Uani d . 1 . .
C C44 0.0640(3) 1.10551(19) -0.18779(16) 0.0583(10) Uani d . 1 . .
C C45 -0.1722(2) 0.91579(16) -0.09612(13) 0.0407(8) Uani d . 1 . .
C C48 -0.2835(3) 0.94965(16) -0.09365(11) 0.0497(9) Uani d D 1 . .
C C47 -0.1672(2) 0.86004(17) -0.05026(16) 0.0580(11) Uani d D 1 . .
C C40 0.2887(3) 0.96358(18) -0.10017(15) 0.0500(9) Uani d . 1 . .
C C46 -0.1498(3) 0.88115(18) -0.15021(16) 0.0688(12) Uani d D 1 . .
C C43 0.0905(4) 1.18955(18) -0.11425(17) 0.0633(12) Uani d . 1 . .
C C39 0.2348(3) 0.8537(2) -0.04831(17) 0.0596(11) Uani d . 1 . .
C C42 -0.0906(3) 1.1453(2) -0.12958(19) 0.0673(12) Uani d . 1 . .
C C38 0.2015(3) 0.8668(2) -0.14708(16) 0.0620(11) Uani d . 1 . .
N N1 0.51284(18) 0.84210(11) 0.23133(9) 0.0316(5) Uani d . 1 . .
C C106 0.5267(2) 0.86130(15) 0.12808(12) 0.0349(7) Uani d . 1 . .
H H10A 0.5950 0.8367 0.1254 0.042 Uiso calc R 1 . .
H H10B 0.5396 0.9117 0.1305 0.042 Uiso calc R 1 . .
C C113 0.5477(2) 0.91627(13) 0.23929(12) 0.0310(6) Uani d . 1 . .
H H11A 0.5696 0.9195 0.2767 0.037 Uiso calc R 1 . .
H H11B 0.6100 0.9253 0.2148 0.037 Uiso calc R 1 . .
C C105 0.4636(2) 0.83557(15) 0.17793(11) 0.0333(7) Uani d . 1 . .
H H10C 0.3961 0.8614 0.1798 0.040 Uiso calc R 1 . .
H H10D 0.4477 0.7859 0.1733 0.040 Uiso calc R 1 . .
C C114 0.4674(2) 0.97363(14) 0.22962(13) 0.0350(7) Uani d . 1 . .
H H11C 0.4530 0.9767 0.1909 0.042 Uiso calc R 1 . .
H H11D 0.4011 0.9628 0.2504 0.042 Uiso calc R 1 . .
C C101 0.4307(2) 0.82305(15) 0.27598(12) 0.0387(7) Uani d . 1 . .
H H10E 0.4579 0.8353 0.3109 0.046 Uiso calc R 1 . .
H H10F 0.3676 0.8521 0.2707 0.046 Uiso calc R 1 . .
C C109 0.6073(2) 0.79356(15) 0.23334(12) 0.0357(7) Uani d . 1 . .
H H10G 0.5833 0.7451 0.2307 0.043 Uiso calc R 1 . .
H H10H 0.6546 0.8038 0.2013 0.043 Uiso calc R 1 . .
C C115 0.5090(2) 1.04267(14) 0.24705(12) 0.0352(7) Uani d . 1 . .
H H11E 0.5177 1.0404 0.2864 0.042 Uiso calc R 1 . .
H H11F 0.5786 1.0508 0.2287 0.042 Uiso calc R 1 . .
C C110 0.6692(3) 0.79799(16) 0.28309(12) 0.0407(8) Uani d . 1 . .
H H11G 0.6219 0.7921 0.3157 0.049 Uiso calc R 1 . .
H H11H 0.7015 0.8444 0.2839 0.049 Uiso calc R 1 . .
C C116 0.4364(3) 1.10302(16) 0.23379(16) 0.0503(9) Uani d . 1 . .
H H11I 0.4658 1.1464 0.2456 0.075 Uiso calc R 1 . .
H H11J 0.3679 1.0956 0.2524 0.075 Uiso calc R 1 . .
H H11K 0.4287 1.1060 0.1948 0.075 Uiso calc R 1 . .
C C107 0.4664(2) 0.84796(18) 0.07836(12) 0.0429(8) Uani d . 1 . .
H H10I 0.4532 0.7975 0.0766 0.052 Uiso calc R 1 . .
H H10J 0.3978 0.8722 0.0818 0.052 Uiso calc R 1 . .
C C102 0.3982(3) 0.74699(16) 0.27973(15) 0.0525(9) Uani d . 1 . .
H H10K 0.4530 0.7185 0.2966 0.063 Uiso calc R 1 . .
H H10L 0.3899 0.7297 0.2431 0.063 Uiso calc R 1 . .
C C111 0.7541(3) 0.74165(16) 0.28296(13) 0.0421(8) Uani d . 1 . .
H H11L 0.7213 0.6954 0.2878 0.050 Uiso calc R 1 . .
H H11M 0.7941 0.7429 0.2477 0.050 Uiso calc R 1 . .
C C112 0.8279(3) 0.75163(18) 0.32735(14) 0.0495(9) Uani d . 1 . .
H H11N 0.8821 0.7151 0.3259 0.074 Uiso calc R 1 . .
H H11O 0.7889 0.7489 0.3624 0.074 Uiso calc R 1 . .
H H11P 0.8607 0.7973 0.3225 0.074 Uiso calc R 1 . .
C C103 0.2946(3) 0.74007(19) 0.31348(16) 0.0572(10) Uani d . 1 . .
H H10M 0.2829 0.6902 0.3226 0.069 Uiso calc R 1 . .
H H10N 0.3006 0.7645 0.3476 0.069 Uiso calc R 1 . .
C C108 0.5235(3) 0.8722(2) 0.02678(14) 0.0625(11) Uani d . 1 . .
H H10O 0.4815 0.8624 -0.0038 0.094 Uiso calc R 1 . .
H H10P 0.5908 0.8476 0.0227 0.094 Uiso calc R 1 . .
H H10Q 0.5354 0.9223 0.0279 0.094 Uiso calc R 1 . .
C C104 0.2011(3) 0.7687(2) 0.28606(18) 0.0719(12) Uani d . 1 . .
H H10R 0.1385 0.7631 0.3102 0.108 Uiso calc R 1 . .
H H10S 0.1924 0.7435 0.2530 0.108 Uiso calc R 1 . .
H H10T 0.2114 0.8182 0.2771 0.108 Uiso calc R 1 . .
N N2 0.06563(17) 0.64387(12) 0.77218(9) 0.0300(5) Uani d . 1 . .
C C213 -0.0003(2) 0.58229(14) 0.75861(11) 0.0303(6) Uani d . 1 . .
H H21A -0.0702 0.5878 0.7771 0.036 Uiso calc R 1 . .
H H21P -0.0099 0.5844 0.7194 0.036 Uiso calc R 1 . .
C C210 0.0020(2) 0.63873(15) 0.87244(11) 0.0348(7) Uani d . 1 . .
H H21B -0.0397 0.5965 0.8683 0.042 Uiso calc R 1 . .
H H21C -0.0437 0.6799 0.8667 0.042 Uiso calc R 1 . .
C C201 0.0026(2) 0.71075(15) 0.76268(12) 0.0351(7) Uani d . 1 . .
H H20A -0.0669 0.7056 0.7817 0.042 Uiso calc R 1 . .
H H20B 0.0382 0.7494 0.7794 0.042 Uiso calc R 1 . .
C C209 0.0928(2) 0.64001(15) 0.83094(11) 0.0326(6) Uani d . 1 . .
H H20C 0.1359 0.5976 0.8366 0.039 Uiso calc R 1 . .
H H20D 0.1365 0.6805 0.8377 0.039 Uiso calc R 1 . .
C C214 0.0420(2) 0.51068(14) 0.77322(12) 0.0323(6) Uani d . 1 . .
H H21D 0.0396 0.5041 0.8129 0.039 Uiso calc R 1 . .
H H21E 0.1157 0.5063 0.7594 0.039 Uiso calc R 1 . .
C C206 0.2395(2) 0.70328(16) 0.74265(13) 0.0393(7) Uani d . 1 . .
H H20E 0.2680 0.7007 0.7788 0.047 Uiso calc R 1 . .
H H20F 0.2009 0.7479 0.7390 0.047 Uiso calc R 1 . .
C C215 -0.0232(2) 0.45524(15) 0.74886(13) 0.0379(7) Uani d . 1 . .
H H21F -0.0973 0.4616 0.7613 0.045 Uiso calc R 1 . .
H H21G -0.0183 0.4612 0.7091 0.045 Uiso calc R 1 . .
C C211 0.0411(3) 0.63911(18) 0.92902(12) 0.0436(8) Uani d . 1 . .
H H21H 0.0853 0.5973 0.9348 0.052 Uiso calc R 1 . .
H H21I 0.0850 0.6805 0.9324 0.052 Uiso calc R 1 . .
C C202 -0.0134(3) 0.73133(17) 0.70424(12) 0.0426(8) Uani d . 1 . .
H H20G -0.0382 0.6908 0.6851 0.051 Uiso calc R 1 . .
H H20H 0.0537 0.7465 0.6863 0.051 Uiso calc R 1 . .
C C205 0.1657(2) 0.64295(15) 0.73671(12) 0.0358(7) Uani d . 1 . .
H H20I 0.1469 0.6423 0.6987 0.043 Uiso calc R 1 . .
H H20J 0.2039 0.5991 0.7445 0.043 Uiso calc R 1 . .
C C216 0.0127(3) 0.38215(16) 0.76423(16) 0.0494(9) Uani d . 1 . .
H H21J -0.0315 0.3482 0.7480 0.074 Uiso calc R 1 . .
H H21K 0.0072 0.3758 0.8035 0.074 Uiso calc R 1 . .
H H21L 0.0855 0.3752 0.7511 0.074 Uiso calc R 1 . .
C C207 0.3287(3) 0.69989(18) 0.69935(14) 0.0479(9) Uani d . 1 . .
H H20K 0.3624 0.6533 0.7010 0.057 Uiso calc R 1 . .
H H20L 0.2999 0.7062 0.6634 0.057 Uiso calc R 1 . .
C C212 -0.0465(3) 0.6401(2) 0.97214(13) 0.0486(9) Uani d . 1 . .
H H21M -0.0172 0.6401 1.0077 0.073 Uiso calc R 1 . .
H H21N -0.0898 0.5989 0.9694 0.073 Uiso calc R 1 . .
H H21O -0.0895 0.6821 0.9673 0.073 Uiso calc R 1 . .
C C203 -0.0939(3) 0.79066(17) 0.70200(14) 0.0513(9) Uani d . 1 . .
H H20M -0.0767 0.8259 0.7282 0.062 Uiso calc R 1 . .
H H20N -0.0881 0.8131 0.6657 0.062 Uiso calc R 1 . .
C C208 0.4100(3) 0.75476(19) 0.70601(16) 0.0557(10) Uani d . 1 . .
H H20O 0.4655 0.7507 0.6775 0.084 Uiso calc R 1 . .
H H20P 0.4398 0.7481 0.7412 0.084 Uiso calc R 1 . .
H H20Q 0.3773 0.8010 0.7036 0.084 Uiso calc R 1 . .
C C204 -0.2049(3) 0.7685(2) 0.71392(18) 0.0632(11) Uani d . 1 . .
H H20R -0.2515 0.8092 0.7119 0.095 Uiso calc R 1 . .
H H20S -0.2120 0.7471 0.7502 0.095 Uiso calc R 1 . .
H H20T -0.2237 0.7346 0.6875 0.095 Uiso calc R 1 . .
F F47 0.1901(2) 0.36806(12) 0.55364(15) 0.1538(12) Uani d D 1 . .
F F51 0.1222(3) 0.57268(17) 0.53856(11) 0.1484(11) Uani d D 1 . .
F F53 0.3196(3) 0.40359(17) 0.62570(12) 0.1518(13) Uani d D 1 . .
F F54 0.3614(2) 0.5052(2) 0.62822(13) 0.1935(15) Uani d D 1 . .
F F100 -0.1251(3) 0.92545(16) -0.18831(11) 0.1490(14) Uani d D 1 . .
F F103 -0.2058(2) 0.88515(16) -0.00346(10) 0.0940(10) Uani d D 1 . .
F F108 -0.2938(2) 0.98838(15) -0.13744(11) 0.0933(9) Uani d D 1 . .
F F56 0.69148(18) 0.11210(12) 0.44572(10) 0.0853(8) Uani d D 1 . .
O O9 0.7966(2) 0.00107(15) 0.53958(12) 0.0336(8) Uani d PD 0.6388(16) A 1
C C36 0.6651(3) 0.0631(2) 0.59326(15) 0.0473(14) Uani d PD 0.6388(16) A 1
C C35 0.6762(3) -0.0655(2) 0.59359(15) 0.0518(14) Uani d PD 0.6388(16) A 1
C C34 0.8139(3) 0.0017(2) 0.63656(17) 0.0541(17) Uani d PD 0.6388(16) A 1
F F73 0.7655(3) 0.0175(2) 0.68274(13) 0.0715(12) Uani d PD 0.6388(16) A 1
F F74 0.8581(3) -0.05976(18) 0.64336(18) 0.0864(13) Uani d PD 0.6388(16) A 1
F F75 0.8898(3) 0.04607(18) 0.62673(16) 0.0688(11) Uani d PD 0.6388(16) A 1
F F76 0.7294(3) -0.12082(15) 0.57906(16) 0.0984(13) Uani d PD 0.6388(16) A 1
F F77 0.6346(2) -0.08051(16) 0.64245(12) 0.0650(9) Uani d PD 0.6388(16) A 1
F F78 0.5950(3) -0.0614(2) 0.56248(15) 0.0841(13) Uani d PD 0.6388(16) A 1
F F79 0.5912(3) 0.05809(17) 0.63230(13) 0.0642(10) Uani d PD 0.6388(16) A 1
F F80 0.6178(3) 0.0768(2) 0.54863(15) 0.0802(12) Uani d PD 0.6388(16) A 1
F F81 0.7153(3) 0.12137(15) 0.60332(15) 0.0721(11) Uani d PD 0.6388(16) A 1
O O9A 0.8015(5) 0.0385(4) 0.5484(2) 0.057(2) Uani d PD 0.3612(16) A 2
F F73A 0.7751(6) -0.0224(4) 0.6802(3) 0.070(2) Uani d P 0.3612(16) A 2
F F74A 0.9036(6) 0.0153(9) 0.6301(5) 0.157(6) Uani d P 0.3612(16) A 2
F F75A 0.7778(10) 0.0867(4) 0.6528(4) 0.126(4) Uani d P 0.3612(16) A 2
F F76A 0.7691(6) -0.0871(4) 0.5259(2) 0.126(4) Uani d PD 0.3612(16) A 2
F F77A 0.8754(4) -0.0891(4) 0.5906(3) 0.102(3) Uani d PD 0.3612(16) A 2
F F78A 0.7117(6) -0.1095(4) 0.6078(3) 0.132(4) Uani d PD 0.3612(16) A 2
F F79A 0.5921(5) 0.0132(4) 0.6339(2) 0.112(4) Uani d PD 0.3612(16) A 2
F F80A 0.5920(5) 0.0004(4) 0.5485(2) 0.132(4) Uani d PD 0.3612(16) A 2
F F81A 0.6344(8) 0.0988(3) 0.5790(3) 0.126(3) Uani d PD 0.3612(16) A 2
C C34A 0.8044(7) 0.0234(6) 0.6366(3) 0.059(3) Uani d PD 0.3612(16) A 2
C C35A 0.7794(4) -0.0744(3) 0.5770(2) 0.089(5) Uani d PD 0.3612(16) A 2
C C36A 0.6337(4) 0.0323(3) 0.5871(2) 0.080(5) Uani d PD 0.3612(16) A 2
O O8 0.8907(2) 0.12944(14) 0.51118(12) 0.0317(7) Uani d PD 0.6418(15) A 1
F F66 1.0474(4) 0.2576(2) 0.44219(17) 0.0813(13) Uani d P 0.6418(15) A 1
F F64 0.8826(4) 0.2402(2) 0.42947(18) 0.0902(14) Uani d P 0.6418(15) A 1
F F65 0.9973(3) 0.1567(2) 0.41895(14) 0.0856(12) Uani d P 0.6418(15) A 1
C C31 1.0511(3) 0.17322(18) 0.53466(16) 0.0468(13) Uani d PD 0.6418(15) A 1
F F67 1.0322(3) 0.13709(16) 0.58040(13) 0.0568(10) Uani d PD 0.6418(15) A 1
F F68 1.0977(2) 0.23323(16) 0.54613(14) 0.0622(10) Uani d PD 0.6418(15) A 1
F F69 1.1171(2) 0.13745(15) 0.50165(14) 0.0578(9) Uani d PD 0.6418(15) A 1
C C32 0.8849(3) 0.2449(2) 0.53886(17) 0.0554(17) Uani d PD 0.6418(15) A 1
F F70 0.8873(2) 0.23221(16) 0.59115(12) 0.0595(9) Uani d PD 0.6418(15) A 1
F F71 0.7866(2) 0.24442(16) 0.52528(17) 0.0709(12) Uani d PD 0.6418(15) A 1
F F72 0.9226(3) 0.30725(14) 0.52708(17) 0.0740(12) Uani d PD 0.6418(15) A 1
C C30 0.9704(6) 0.2108(4) 0.4469(3) 0.070(2) Uani d P 0.6418(15) A 1
O O8A 0.9301(5) 0.1312(2) 0.4883(3) 0.0560(18) Uani d PD 0.3582(15) A 2
F F64A 1.0845(6) 0.2268(4) 0.4414(4) 0.097(3) Uani d P 0.3582(15) A 2
F F66A 1.0160(6) 0.3114(3) 0.4782(3) 0.076(2) Uani d P 0.3582(15) A 2
C C30A 0.9898(11) 0.2415(7) 0.4642(5) 0.080(4) Uani d PD 0.3582(15) A 2
F F65A 0.9217(9) 0.2621(5) 0.4238(3) 0.107(3) Uani d P 0.3582(15) A 2
F F67A 1.0201(5) 0.2543(3) 0.5790(3) 0.090(2) Uani d PD 0.3582(15) A 2
F F68A 1.0077(7) 0.1499(3) 0.5855(3) 0.159(4) Uani d PD 0.3582(15) A 2
F F69A 1.1191(5) 0.1931(4) 0.5350(4) 0.179(6) Uani d PD 0.3582(15) A 2
C C32A 0.8468(5) 0.2281(2) 0.5257(2) 0.058(3) Uani d PD 0.3582(15) A 2
F F70A 0.8123(6) 0.1971(3) 0.5709(2) 0.119(3) Uani d PD 0.3582(15) A 2
F F71A 0.7740(5) 0.2174(4) 0.4923(3) 0.148(4) Uani d PD 0.3582(15) A 2
F F72A 0.8376(6) 0.2945(2) 0.5355(3) 0.093(3) Uani d PD 0.3582(15) A 2
C C31A 1.0248(5) 0.1993(3) 0.5524(2) 0.071(3) Uani d PD 0.3582(15) A 2
C C26 0.7137(3) 0.0953(2) 0.39514(14) 0.0528(12) Uani d PD 0.7758(19) A 1
F F55 0.7703(3) 0.14518(17) 0.37076(16) 0.1016(13) Uani d PD 0.7758(19) A 1
F F57 0.6255(2) 0.09144(15) 0.37026(13) 0.0743(10) Uani d PD 0.7758(19) A 1
C C27 0.8318(3) 0.0153(2) 0.33735(16) 0.0641(15) Uani d PD 0.7758(19) A 1
F F58 0.7678(2) 0.0300(2) 0.29802(11) 0.0896(12) Uani d PD 0.7758(19) A 1
F F59 0.9147(2) 0.05603(19) 0.32944(13) 0.0818(11) Uani d PD 0.7758(19) A 1
F F60 0.8668(2) -0.05026(16) 0.33128(12) 0.0768(10) Uani d PD 0.7758(19) A 1
C C28 0.6991(3) -0.03436(18) 0.40579(14) 0.0479(11) Uani d PD 0.7758(19) A 1
F F61 0.6407(2) -0.04697(15) 0.36473(11) 0.0648(8) Uani d PD 0.7758(19) A 1
F F62 0.6325(2) -0.01927(17) 0.44679(12) 0.0672(9) Uani d PD 0.7758(19) A 1
F F63 0.7470(2) -0.09272(14) 0.41893(14) 0.0733(10) Uani d PD 0.7758(19) A 1
C C26A 0.6755(5) 0.0623(3) 0.4114(2) 0.069(5) Uani d PD 0.2242(19) A 2
F F55A 0.6328(9) 0.0074(4) 0.4366(3) 0.196(12) Uani d PD 0.2242(19) A 2
F F57A 0.6160(6) 0.0861(4) 0.3728(3) 0.066(4) Uani d PD 0.2242(19) A 2
C C27A 0.8231(4) 0.0879(3) 0.3555(3) 0.086(6) Uani d PD 0.2242(19) A 2
F F58A 0.7932(6) 0.0918(5) 0.3031(3) 0.081(4) Uani d PD 0.2242(19) A 2
F F59A 0.9296(5) 0.0922(6) 0.3457(4) 0.106(5) Uani d PD 0.2242(19) A 2
F F60A 0.8028(9) 0.1560(4) 0.3691(4) 0.111(7) Uani d PD 0.2242(19) A 2
C C28A 0.7841(4) -0.0385(3) 0.3568(2) 0.085(7) Uani d PD 0.2242(19) A 2
F F61A 0.7103(5) -0.0330(5) 0.3260(3) 0.104(4) Uani d PD 0.2242(19) A 2
F F62A 0.7756(6) -0.0864(4) 0.3915(4) 0.076(4) Uani d PD 0.2242(19) A 2
F F63A 0.8731(6) -0.0308(9) 0.3347(5) 0.303(11) Uani d PD 0.2242(19) A 2

loop_
_atom_site_aniso_label
_atom_site_aniso_U_11
_atom_site_aniso_U_22
_atom_site_aniso_U_33
_atom_site_aniso_U_12
_atom_site_aniso_U_13
_atom_site_aniso_U_23
Al1 0.0282(3) 0.0237(3) 0.0226(4) 0.0020(3) -0.0026(3) -0.0024(3)
F01 0.0341(10) 0.0303(10) 0.0261(10) 0.0027(9) -0.0004(9) -0.0025(9)
F21 0.0520(10) 0.0462(9) 0.0547(11) 0.0029(8) -0.0169(9) -0.0212(8)
F24 0.0369(9) 0.0589(11) 0.0651(12) 0.0189(8) -0.0077(9) -0.0179(10)
F27 0.0467(10) 0.0602(11) 0.0531(11) -0.0082(9) 0.0005(9) 0.0119(9)
O3 0.0309(9) 0.0318(9) 0.0388(11) 0.0054(8) -0.0027(8) -0.0105(8)
F23 0.0375(9) 0.0581(11) 0.0648(12) -0.0003(8) -0.0074(9) -0.0272(9)
F20 0.0732(12) 0.0528(11) 0.0392(10) 0.0146(10) -0.0124(9) 0.0013(9)
O2 0.0320(9) 0.0401(10) 0.0387(11) 0.0013(8) -0.0084(8) -0.0145(9)
F22 0.0443(10) 0.0612(12) 0.0660(13) -0.0022(9) 0.0142(9) 0.0057(10)
O1 0.0428(10) 0.0307(9) 0.0341(10) 0.0037(8) 0.0022(9) 0.0055(8)
F26 0.0716(12) 0.0345(9) 0.0686(13) 0.0132(9) -0.0122(11) 0.0047(9)
F9 0.0793(13) 0.0457(10) 0.0445(11) 0.0034(10) -0.0009(10) -0.0105(9)
F19 0.0582(11) 0.0668(11) 0.0474(10) 0.0263(9) -0.0055(9) -0.0280(9)
F8 0.0921(15) 0.0673(13) 0.0338(10) 0.0009(12) 0.0085(10) 0.0113(9)
F12 0.0697(13) 0.0379(10) 0.1002(17) 0.0062(9) 0.0016(13) -0.0227(11)
F6 0.124(2) 0.0388(10) 0.0639(13) 0.0226(12) 0.0123(14) 0.0182(10)
F7 0.0661(12) 0.0769(14) 0.0649(13) 0.0062(11) -0.0277(11) 0.0093(11)
F25 0.0621(11) 0.0725(13) 0.0358(10) 0.0019(10) -0.0148(9) 0.0044(9)
F15 0.0603(12) 0.1006(16) 0.0511(12) 0.0043(12) -0.0064(10) -0.0305(12)
F18 0.0319(9) 0.0684(13) 0.1080(18) 0.0087(9) -0.0096(11) -0.0229(13)
F5 0.0834(14) 0.0573(12) 0.0750(15) 0.0354(11) 0.0212(12) 0.0094(11)
F3 0.0500(11) 0.0677(13) 0.0976(17) 0.0074(10) 0.0213(12) 0.0123(13)
F17 0.0497(11) 0.0401(10) 0.138(2) 0.0070(9) 0.0054(13) -0.0275(12)
F16 0.0581(12) 0.0970(16) 0.0652(13) -0.0019(12) 0.0146(11) -0.0400(12)
F11 0.0777(14) 0.0732(14) 0.0616(13) -0.0032(12) -0.0117(12) 0.0204(11)
F10 0.0515(11) 0.0552(11) 0.1022(18) -0.0190(10) 0.0055(12) -0.0095(12)
F14 0.0655(12) 0.1062(17) 0.0693(14) -0.0134(13) -0.0330(11) -0.0300(13)
F2 0.0681(13) 0.1131(19) 0.0685(15) -0.0285(13) -0.0285(12) 0.0183(14)
F13 0.0782(15) 0.0884(16) 0.0743(15) 0.0014(13) -0.0291(12) 0.0254(13)
C12 0.0450(16) 0.0395(15) 0.0386(16) 0.0003(13) -0.0103(13) 0.0014(13)
F4 0.145(2) 0.0427(11) 0.0547(13) -0.0062(13) -0.0011(15) -0.0126(10)
C11 0.0337(14) 0.0424(15) 0.0444(17) 0.0070(12) -0.0007(13) -0.0096(14)
C8 0.0342(15) 0.0490(18) 0.074(2) 0.0025(14) -0.0053(16) -0.0208(17)
F1 0.0832(15) 0.0659(13) 0.0872(17) -0.0324(12) 0.0047(13) 0.0191(12)
C1 0.0443(15) 0.0271(12) 0.0331(14) 0.0004(11) 0.0005(12) 0.0056(11)
C10 0.0462(16) 0.0368(14) 0.0353(15) 0.0107(13) -0.0043(13) -0.0105(12)
C5 0.0319(13) 0.0335(13) 0.0393(15) 0.0005(11) -0.0115(12) -0.0117(12)
C4 0.063(2) 0.0493(18) 0.0415(18) 0.0026(16) -0.0043(16) 0.0076(15)
C9 0.0323(13) 0.0281(12) 0.0318(14) 0.0066(10) -0.0037(11) -0.0062(11)
C7 0.0493(18) 0.069(2) 0.051(2) -0.0043(17) -0.0207(16) -0.0074(18)
C6 0.0436(16) 0.0419(16) 0.062(2) -0.0020(14) -0.0051(16) -0.0067(16)
C3 0.088(3) 0.0349(16) 0.051(2) 0.0122(17) 0.0118(19) 0.0085(15)
C2 0.058(2) 0.0555(19) 0.059(2) -0.0123(17) -0.0064(17) 0.0154(17)
Al2 0.0204(3) 0.0280(4) 0.0263(4) -0.0024(3) -0.0023(3) -0.0020(3)
F02 0.0234(9) 0.0343(10) 0.0312(11) -0.0049(8) -0.0037(8) -0.0015(9)
O6 0.0321(9) 0.0317(9) 0.0357(10) 0.0002(8) 0.0064(8) 0.0016(8)
O5 0.0299(9) 0.0539(12) 0.0279(10) -0.0015(9) -0.0073(8) -0.0001(9)
O4 0.0277(9) 0.0311(9) 0.0494(12) 0.0015(8) 0.0052(9) 0.0019(9)
F49 0.0497(10) 0.0542(11) 0.0759(14) 0.0064(9) 0.0300(10) -0.0103(10)
F36 0.0357(9) 0.0576(12) 0.1000(17) -0.0096(9) -0.0035(11) -0.0060(12)
F45 0.0559(11) 0.0613(12) 0.0693(13) 0.0091(10) -0.0152(10) -0.0201(10)
F44 0.0614(11) 0.0810(14) 0.0557(12) 0.0170(11) -0.0276(10) 0.0047(11)
F48 0.0496(10) 0.0539(11) 0.0844(15) -0.0125(9) 0.0321(10) 0.0008(10)
F43 0.0354(9) 0.1065(17) 0.0579(13) 0.0067(11) 0.0021(9) 0.0088(12)
F35 0.0625(12) 0.0854(15) 0.0601(13) 0.0204(11) 0.0228(10) 0.0254(11)
F42 0.0723(14) 0.0807(15) 0.0735(15) -0.0064(12) 0.0098(12) 0.0255(13)
F34 0.0665(12) 0.0622(12) 0.0748(14) 0.0279(10) 0.0220(11) -0.0115(11)
F33 0.0652(13) 0.1138(19) 0.0572(13) 0.0156(13) -0.0152(11) -0.0264(13)
F41 0.0861(16) 0.169(3) 0.0295(10) 0.0338(17) -0.0156(11) -0.0100(14)
F40 0.0591(12) 0.1173(18) 0.0406(11) 0.0297(12) -0.0006(10) -0.0113(12)
C21 0.0279(12) 0.0339(13) 0.0340(14) 0.0000(11) 0.0066(11) -0.0014(11)
F30 0.0417(11) 0.0619(13) 0.164(3) -0.0219(10) 0.0069(14) -0.0277(15)
F32 0.0803(14) 0.1034(17) 0.0816(17) 0.0570(13) -0.0019(13) 0.0177(14)
F39 0.0692(13) 0.0732(14) 0.112(2) -0.0282(12) -0.0264(14) 0.0279(14)
C13 0.0296(13) 0.0272(13) 0.0486(17) 0.0030(11) 0.0012(12) -0.0024(12)
F50 0.0976(16) 0.0449(11) 0.201(3) -0.0211(12) 0.0847(18) -0.0417(15)
F46 0.1241(18) 0.158(2) 0.094(2) -0.0935(17) -0.0459(16) 0.0265(18)
F31 0.0863(16) 0.0905(16) 0.0841(15) 0.0202(13) 0.0397(13) 0.0436(13)
C17 0.0335(13) 0.0515(17) 0.0311(14) -0.0004(13) -0.0118(12) -0.0022(13)
F38 0.0851(14) 0.0907(17) 0.1218(19) -0.0153(13) -0.0717(13) -0.0198(15)
C20 0.0363(15) 0.0601(19) 0.0427(17) 0.0016(14) -0.0104(13) 0.0000(15)
F52 0.0720(15) 0.157(3) 0.0350(11) 0.0162(16) 0.0075(11) 0.0042(14)
C23 0.0454(17) 0.0502(18) 0.0499(19) 0.0120(15) 0.0117(15) -0.0047(15)
F29 0.1012(19) 0.1054(19) 0.0793(16) 0.0008(16) -0.0309(15) -0.0403(15)
C22 0.0460(17) 0.0506(18) 0.054(2) -0.0151(15) 0.0096(16) -0.0038(16)
C16 0.0525(19) 0.0533(19) 0.061(2) 0.0077(16) 0.0099(17) 0.0016(17)
C19 0.056(2) 0.095(3) 0.0306(16) 0.020(2) -0.0095(15) -0.0047(18)
F28 0.0805(17) 0.0342(11) 0.224(4) -0.0029(11) -0.001(2) -0.0249(17)
F37 0.121(2) 0.0602(13) 0.118(2) 0.0143(14) -0.0477(17) -0.0387(14)
C24 0.0369(16) 0.071(2) 0.0477(19) 0.0043(16) 0.0027(14) 0.0074(17)
C15 0.061(2) 0.067(2) 0.070(3) 0.0174(19) 0.005(2) 0.015(2)
C18 0.066(2) 0.064(2) 0.086(3) -0.0114(19) -0.042(2) -0.004(2)
C14 0.050(2) 0.0394(18) 0.174(5) -0.0044(17) -0.012(3) -0.025(3)
Al3 0.0268(4) 0.0382(4) 0.0296(4) 0.0118(3) -0.0076(3) -0.0081(3)
F03 0.0200(9) 0.0335(10) 0.0311(11) 0.0036(8) -0.0038(8) -0.0017(9)
O7 0.0337(9) 0.0415(10) 0.0356(10) 0.0059(8) -0.0129(8) -0.0065(9)
C29 0.0275(12) 0.0421(15) 0.0352(15) -0.0013(11) -0.0026(11) -0.0053(12)
C33 0.0423(15) 0.0358(14) 0.0453(17) 0.0075(13) 0.0061(14) -0.0039(13)
C25 0.0409(15) 0.0484(16) 0.0367(15) 0.0105(13) -0.0195(13) -0.0104(13)
Al4 0.0329(4) 0.0278(4) 0.0251(4) -0.0008(3) 0.0009(3) -0.0045(3)
F04 0.0567(14) 0.0397(12) 0.0295(12) -0.0113(11) 0.0051(11) -0.0069(10)
O12 0.0440(11) 0.0427(11) 0.0575(14) -0.0053(9) -0.0143(10) -0.0053(10)
F90 0.0782(14) 0.0658(13) 0.0678(14) -0.0185(11) 0.0110(12) 0.0170(11)
O10 0.0389(11) 0.0382(11) 0.0764(16) 0.0068(9) 0.0129(11) 0.0011(11)
F89 0.0918(15) 0.0600(12) 0.0753(15) -0.0313(11) 0.0083(13) -0.0271(11)
F96 0.130(2) 0.0414(10) 0.0657(14) -0.0172(12) -0.0125(14) 0.0191(10)
F87 0.0837(15) 0.0594(12) 0.0670(14) -0.0193(11) -0.0134(12) 0.0254(11)
O11 0.0555(12) 0.0333(10) 0.0494(13) -0.0057(9) -0.0116(10) 0.0091(9)
F99 0.1128(19) 0.0745(14) 0.0422(12) -0.0036(14) -0.0003(12) 0.0108(11)
F107 0.0383(10) 0.1123(19) 0.0953(19) -0.0100(12) -0.0065(12) -0.0110(16)
F106 0.0751(15) 0.147(2) 0.0922(17) 0.0519(15) -0.0238(13) -0.0705(16)
F84 0.1109(19) 0.0558(12) 0.0882(17) -0.0263(13) -0.0035(15) -0.0273(12)
F88 0.0388(11) 0.0873(16) 0.117(2) -0.0016(11) -0.0042(13) 0.0043(15)
F105 0.0845(14) 0.0702(13) 0.0826(16) -0.0404(12) -0.0163(13) 0.0111(12)
F102 0.1038(17) 0.0654(13) 0.0643(14) -0.0155(13) -0.0217(13) -0.0265(11)
F98 0.118(2) 0.0505(12) 0.0632(14) -0.0065(13) 0.0164(14) -0.0167(11)
F93 0.0578(13) 0.0938(17) 0.111(2) -0.0037(13) -0.0299(13) 0.0265(16)
F104 0.0552(13) 0.0906(16) 0.150(2) -0.0012(13) -0.0150(15) 0.0569(17)
F97 0.0711(14) 0.0786(16) 0.1028(19) 0.0076(12) 0.0429(13) 0.0093(14)
F95 0.0926(16) 0.0645(13) 0.111(2) -0.0334(12) -0.0423(15) 0.0279(13)
F94 0.197(3) 0.0503(13) 0.0553(14) -0.0104(17) -0.0008(18) -0.0126(11)
C41 0.0478(16) 0.0322(14) 0.0386(16) 0.0055(12) 0.0012(13) 0.0051(12)
F86 0.1057(18) 0.119(2) 0.0535(13) -0.0318(16) -0.0335(13) 0.0078(14)
F101 0.098(2) 0.124(2) 0.133(3) 0.0340(18) 0.0107(19) -0.0612(19)
F85 0.0877(17) 0.0723(15) 0.147(3) 0.0403(13) -0.0125(18) 0.0219(17)
F92 0.1008(18) 0.0694(14) 0.126(2) 0.0486(13) -0.0051(17) 0.0202(15)
F83 0.137(2) 0.1037(19) 0.0510(13) -0.0348(18) -0.0329(15) 0.0182(13)
C37 0.0334(13) 0.0291(13) 0.0382(15) 0.0042(11) 0.0038(12) -0.0023(12)
F91 0.0902(17) 0.128(2) 0.0953(19) 0.0396(17) 0.0492(15) 0.0046(17)
F82 0.1068(18) 0.0944(17) 0.1011(17) -0.0193(15) 0.0567(15) -0.0526(14)
C44 0.077(2) 0.0453(18) 0.050(2) 0.0028(18) 0.0137(19) 0.0005(16)
C45 0.0363(14) 0.0424(15) 0.0442(17) -0.0042(12) -0.0020(13) -0.0133(13)
C48 0.0437(17) 0.064(2) 0.0424(18) 0.0010(16) -0.0096(14) -0.0020(16)
C47 0.0450(18) 0.0517(19) 0.077(3) -0.0013(16) -0.0065(18) 0.0031(19)
C40 0.0455(17) 0.0494(18) 0.055(2) -0.0027(15) -0.0006(16) -0.0046(16)
C46 0.060(2) 0.078(2) 0.069(2) -0.006(2) 0.0079(19) -0.038(2)
C43 0.097(3) 0.0347(16) 0.058(2) -0.0073(18) -0.003(2) 0.0098(16)
C39 0.060(2) 0.055(2) 0.063(2) -0.0021(18) -0.0104(19) 0.0072(18)
C42 0.064(2) 0.065(2) 0.071(3) 0.0208(19) 0.007(2) 0.011(2)
C38 0.072(2) 0.060(2) 0.054(2) -0.0140(19) 0.0020(19) -0.0189(18)
N1 0.0371(11) 0.0276(10) 0.0300(12) 0.0008(9) 0.0008(10) -0.0028(9)
C106 0.0348(13) 0.0366(14) 0.0333(14) -0.0023(12) -0.0009(12) -0.0015(12)
C113 0.0330(13) 0.0285(12) 0.0319(14) 0.0012(11) -0.0026(11) -0.0056(11)
C105 0.0350(13) 0.0335(13) 0.0320(14) -0.0048(11) -0.0032(11) -0.0074(11)
C114 0.0351(13) 0.0297(13) 0.0407(15) 0.0001(11) -0.0058(12) -0.0033(12)
C101 0.0442(15) 0.0356(14) 0.0351(15) -0.0013(12) 0.0096(13) -0.0028(12)
C109 0.0426(15) 0.0328(13) 0.0313(14) 0.0062(12) -0.0003(12) -0.0016(12)
C115 0.0378(14) 0.0305(13) 0.0375(15) -0.0021(11) -0.0031(12) -0.0043(12)
C110 0.0501(17) 0.0391(15) 0.0323(15) 0.0119(13) -0.0005(13) -0.0013(12)
C116 0.0519(17) 0.0303(14) 0.071(2) 0.0034(13) -0.0191(17) -0.0046(15)
C107 0.0395(15) 0.0551(18) 0.0346(16) -0.0044(14) -0.0044(13) -0.0016(14)
C102 0.066(2) 0.0332(15) 0.055(2) -0.0028(15) 0.0223(17) -0.0007(14)
C111 0.0514(17) 0.0374(15) 0.0369(16) 0.0148(13) -0.0020(14) -0.0004(13)
C112 0.0564(18) 0.0493(18) 0.0426(18) 0.0156(15) -0.0077(15) 0.0014(15)
C103 0.070(2) 0.0449(17) 0.054(2) -0.0140(16) 0.0187(18) -0.0004(16)
C108 0.0512(19) 0.101(3) 0.0356(18) -0.017(2) -0.0068(15) 0.0002(19)
C104 0.062(2) 0.094(3) 0.062(2) -0.030(2) 0.0025(19) -0.022(2)
N2 0.0308(11) 0.0324(11) 0.0273(11) 0.0004(9) -0.0027(9) -0.0069(9)
C213 0.0295(12) 0.0325(13) 0.0294(13) -0.0005(11) -0.0049(11) -0.0041(11)
C210 0.0364(14) 0.0375(14) 0.0307(14) 0.0019(12) -0.0035(12) -0.0026(12)
C201 0.0421(15) 0.0318(13) 0.0314(14) 0.0067(12) -0.0020(12) -0.0028(11)
C209 0.0347(13) 0.0348(13) 0.0291(13) 0.0003(11) -0.0065(11) -0.0065(11)
C214 0.0303(13) 0.0337(13) 0.0333(14) -0.0006(11) -0.0037(11) -0.0054(11)
C206 0.0412(15) 0.0382(15) 0.0392(16) -0.0048(12) -0.0046(13) -0.0040(13)
C215 0.0339(14) 0.0400(15) 0.0404(16) -0.0049(12) -0.0043(12) -0.0089(13)
C211 0.0430(16) 0.0555(18) 0.0326(15) 0.0053(14) -0.0069(13) -0.0025(14)
C202 0.0544(17) 0.0431(16) 0.0297(15) 0.0089(14) 0.0003(13) 0.0013(13)
C205 0.0339(13) 0.0403(14) 0.0331(14) -0.0020(12) 0.0029(12) -0.0088(12)
C216 0.0449(17) 0.0383(15) 0.065(2) -0.0035(14) 0.0011(16) -0.0127(15)
C207 0.0460(17) 0.0539(18) 0.0438(18) -0.0151(15) 0.0024(14) -0.0042(15)
C212 0.0519(18) 0.063(2) 0.0309(15) 0.0067(16) -0.0044(14) -0.0016(15)
C203 0.077(2) 0.0423(16) 0.0337(16) 0.0164(16) -0.0042(16) 0.0028(14)
C208 0.0534(19) 0.0561(19) 0.058(2) -0.0196(16) -0.0077(17) 0.0072(17)
C204 0.066(2) 0.056(2) 0.068(2) 0.0220(18) -0.014(2) -0.0119(19)
F47 0.1048(15) 0.0592(12) 0.286(3) -0.0481(12) 0.1323(18) -0.0797(16)
F51 0.207(2) 0.172(2) 0.0625(17) 0.1551(19) -0.0105(18) -0.0083(16)
F53 0.185(2) 0.200(3) 0.0661(18) 0.146(2) -0.0099(18) 0.0031(18)
F54 0.165(2) 0.320(4) 0.1036(19) -0.169(2) -0.0935(17) 0.109(2)
F100 0.273(4) 0.117(2) 0.0545(15) -0.103(2) 0.056(2) -0.0316(14)
F103 0.128(2) 0.105(2) 0.0500(14) 0.0087(18) -0.0172(15) 0.0030(14)
F108 0.0620(14) 0.116(2) 0.1012(19) 0.0077(14) -0.0241(13) 0.0441(16)
F56 0.0777(14) 0.0900(15) 0.0920(17) 0.0490(12) -0.0316(13) -0.0413(13)
O9 0.0356(15) 0.0293(14) 0.0352(16) 0.0026(12) 0.0115(13) -0.0180(13)
C36 0.031(2) 0.054(3) 0.056(3) 0.000(2) 0.010(2) -0.002(3)
C35 0.058(3) 0.045(3) 0.052(3) -0.017(2) 0.017(3) -0.008(2)
C34 0.059(3) 0.053(3) 0.049(3) -0.008(3) 0.000(3) 0.015(3)
F73 0.073(2) 0.097(3) 0.0439(19) -0.013(2) 0.0097(17) -0.0040(19)
F74 0.085(3) 0.078(2) 0.095(3) 0.023(2) -0.013(2) 0.016(2)
F75 0.063(2) 0.071(2) 0.074(2) -0.0353(17) -0.0057(18) -0.0085(18)
F76 0.114(2) 0.0273(14) 0.145(3) -0.0275(16) 0.089(2) -0.0272(17)
F77 0.0682(18) 0.0492(16) 0.072(2) -0.0178(15) 0.0445(16) -0.0039(15)
F78 0.067(2) 0.101(3) 0.087(3) -0.036(2) 0.001(2) -0.022(2)
F79 0.0600(19) 0.0543(18) 0.075(2) 0.0092(15) 0.0281(17) -0.0184(16)
F80 0.067(2) 0.091(3) 0.083(3) 0.0409(19) -0.017(2) -0.005(2)
F81 0.073(2) 0.0385(16) 0.102(3) 0.0031(16) 0.021(2) -0.0139(17)
O9A 0.046(3) 0.085(5) 0.037(3) 0.039(3) 0.009(3) -0.018(3)
F73A 0.083(4) 0.085(5) 0.042(3) -0.018(4) -0.002(3) 0.018(3)
F74A 0.034(4) 0.314(17) 0.120(8) -0.018(7) -0.011(4) 0.066(10)
F75A 0.240(11) 0.045(4) 0.099(6) 0.000(5) -0.068(6) -0.024(4)
F76A 0.254(12) 0.052(4) 0.076(5) -0.007(6) -0.021(7) -0.018(4)
F77A 0.106(5) 0.081(4) 0.113(6) 0.050(4) 0.018(5) 0.017(4)
F78A 0.249(12) 0.064(5) 0.078(6) -0.058(6) 0.044(7) -0.006(4)
F79A 0.030(3) 0.231(11) 0.071(5) -0.010(5) 0.026(3) 0.022(6)
F80A 0.064(4) 0.256(11) 0.077(5) -0.074(5) -0.038(3) 0.061(6)
F81A 0.185(8) 0.093(5) 0.107(6) 0.078(5) -0.076(6) -0.025(5)
C34A 0.039(5) 0.072(7) 0.064(7) 0.006(5) 0.011(5) 0.021(6)
C35A 0.113(11) 0.082(9) 0.068(8) 0.011(8) 0.020(8) -0.004(7)
C36A 0.024(4) 0.173(14) 0.042(6) -0.009(7) 0.014(4) 0.008(8)
O8 0.0287(14) 0.0325(15) 0.0334(16) 0.0043(12) 0.0072(12) -0.0115(13)
F66 0.104(3) 0.080(3) 0.058(2) -0.025(2) 0.008(2) 0.013(2)
F64 0.112(3) 0.076(2) 0.085(2) -0.018(2) -0.052(2) 0.042(2)
F65 0.120(3) 0.092(2) 0.0433(17) -0.046(2) 0.0322(19) -0.0292(17)
C31 0.041(2) 0.044(2) 0.057(3) -0.018(2) 0.001(2) -0.021(2)
F67 0.0512(16) 0.0601(19) 0.060(2) 0.0025(15) -0.0226(15) 0.0190(16)
F68 0.0509(16) 0.0614(18) 0.077(2) -0.0306(15) -0.0162(16) -0.0007(17)
F69 0.0310(13) 0.0537(16) 0.089(2) 0.0056(12) 0.0068(15) -0.0276(16)
C32 0.047(3) 0.030(2) 0.090(4) -0.008(2) -0.002(3) -0.014(3)
F70 0.0626(18) 0.0619(18) 0.0528(17) -0.0101(15) 0.0216(15) -0.0261(15)
F71 0.0454(16) 0.0455(17) 0.123(3) 0.0215(14) -0.0189(19) -0.0138(19)
F72 0.064(2) 0.0279(14) 0.128(3) -0.0024(14) 0.012(2) -0.0081(18)
C30 0.102(5) 0.065(4) 0.044(3) -0.029(4) -0.002(3) -0.012(3)
O8A 0.068(4) 0.040(3) 0.064(4) 0.036(3) -0.029(3) -0.044(3)
F64A 0.091(4) 0.059(4) 0.129(6) -0.012(4) 0.077(4) 0.012(4)
F66A 0.115(5) 0.035(3) 0.077(4) -0.014(3) 0.008(4) -0.001(3)
C30A 0.078(8) 0.106(10) 0.055(7) 0.014(8) 0.009(7) -0.024(7)
F65A 0.176(9) 0.101(6) 0.047(4) -0.033(6) -0.043(5) 0.039(4)
F67A 0.100(5) 0.082(4) 0.093(5) -0.008(4) -0.058(4) -0.020(4)
F68A 0.247(11) 0.125(7) 0.115(7) -0.100(7) -0.116(7) 0.074(5)
F69A 0.046(4) 0.271(14) 0.219(12) -0.033(7) -0.042(6) 0.125(11)
C32A 0.060(6) 0.032(5) 0.082(8) 0.008(5) 0.000(6) -0.019(5)
F70A 0.119(6) 0.084(5) 0.142(7) 0.013(5) 0.084(5) -0.002(5)
F71A 0.054(3) 0.235(9) 0.165(7) 0.081(5) -0.060(4) -0.121(7)
F72A 0.095(5) 0.039(3) 0.143(7) 0.027(3) 0.016(5) -0.024(4)
C31A 0.134(9) 0.037(5) 0.046(5) -0.015(6) -0.058(6) 0.009(4)
C26 0.048(2) 0.046(2) 0.067(3) 0.0095(19) -0.030(2) -0.001(2)
F55 0.102(2) 0.0555(18) 0.152(3) -0.0110(17) -0.068(2) 0.0391(19)
F57 0.0618(15) 0.0587(17) 0.108(2) 0.0218(14) -0.0552(16) -0.0030(16)
C27 0.052(2) 0.107(4) 0.035(2) -0.003(3) -0.016(2) -0.002(3)
F58 0.0725(19) 0.161(4) 0.0371(15) -0.001(2) -0.0243(14) 0.0016(19)
F59 0.0610(17) 0.133(3) 0.0510(17) -0.0192(19) -0.0095(14) 0.0164(19)
F60 0.080(2) 0.100(2) 0.0524(15) 0.0330(17) -0.0128(15) -0.0427(15)
C28 0.044(2) 0.047(2) 0.056(2) 0.0050(18) -0.0260(19) -0.0108(19)
F61 0.0533(13) 0.0733(17) 0.0726(17) -0.0038(13) -0.0354(13) -0.0224(14)
F62 0.0401(13) 0.092(2) 0.0703(19) -0.0165(14) -0.0012(13) -0.0150(16)
F63 0.0647(16) 0.0483(15) 0.110(3) -0.0047(13) -0.0347(17) 0.0094(16)
C26A 0.058(9) 0.059(10) 0.093(13) -0.009(8) -0.045(9) 0.017(10)
F55A 0.068(10) 0.34(3) 0.167(17) -0.019(15) 0.013(11) 0.116(19)
F57A 0.022(4) 0.139(11) 0.038(5) -0.012(6) -0.004(4) 0.011(6)
C27A 0.075(10) 0.089(14) 0.099(14) 0.013(10) -0.058(10) 0.009(11)
F58A 0.087(7) 0.120(9) 0.034(5) 0.033(7) -0.012(5) 0.005(6)
F59A 0.084(9) 0.152(13) 0.081(9) -0.034(9) 0.011(7) 0.025(9)
F60A 0.207(18) 0.044(6) 0.082(9) -0.022(9) -0.015(10) 0.030(6)
C28A 0.078(12) 0.082(14) 0.101(15) 0.005(11) -0.049(11) -0.007(12)
F61A 0.125(8) 0.068(6) 0.132(8) 0.018(6) -0.099(7) -0.049(6)
F62A 0.103(8) 0.026(4) 0.103(9) 0.003(5) -0.042(7) -0.002(5)
F63A 0.163(14) 0.44(2) 0.32(2) 0.190(16) -0.043(16) -0.276(18)

loop_
_atom_type_symbol
_atom_type_description
_atom_type_scat_dispersion_real
_atom_type_scat_dispersion_imag
_atom_type_scat_source
C C 0.0033 0.0016 'International Tables Vol C Tables 4.2.6.8 and 6.1.1.4'
H H 0.0000 0.0000 'International Tables Vol C Tables 4.2.6.8 and 6.1.1.4'
N N 0.0061 0.0033 'International Tables Vol C Tables 4.2.6.8 and 6.1.1.4'
O O 0.0106 0.0060 'International Tables Vol C Tables 4.2.6.8 and 6.1.1.4'
F F 0.0171 0.0103 'International Tables Vol C Tables 4.2.6.8 and 6.1.1.4'
Al Al 0.0645 0.0514 'International Tables Vol C Tables 4.2.6.8 and 6.1.1.4'

loop_
_geom_angle_atom_site_label_1
_geom_angle_atom_site_label_2
_geom_angle_atom_site_label_3
_geom_angle_site_symmetry_1
_geom_angle_site_symmetry_3
_geom_angle
O2 Al1 O3 . . 111.84(10)
O2 Al1 O1 . . 116.75(11)
O3 Al1 O1 . . 112.74(11)
O2 Al1 F01 . . 108.10(8)
O3 Al1 F01 . . 106.04(8)
O1 Al1 F01 . . 100.01(8)
Al1 F01 Al1 . 2_665 180.00(5)
C9 O3 Al1 . . 146.80(18)
C5 O2 Al1 . . 154.47(19)
C1 O1 Al1 . . 147.09(19)
F25 C12 F26 . . 108.3(3)
F25 C12 F27 . . 107.0(3)
F26 C12 F27 . . 107.8(3)
F25 C12 C9 . . 111.2(2)
F26 C12 C9 . . 112.7(3)
F27 C12 C9 . . 109.6(2)
F23 C11 F24 . . 108.0(3)
F23 C11 F22 . . 107.5(3)
F24 C11 F22 . . 107.3(2)
F23 C11 C9 . . 111.5(2)
F24 C11 C9 . . 112.1(2)
F22 C11 C9 . . 110.3(3)
F17 C8 F16 . . 107.3(3)
F17 C8 F18 . . 108.1(3)
F16 C8 F18 . . 107.5(3)
F17 C8 C5 . . 110.9(3)
F16 C8 C5 . . 109.7(3)
F18 C8 C5 . . 113.1(3)
O1 C1 C4 . . 110.6(2)
O1 C1 C3 . . 107.7(2)
C4 C1 C3 . . 109.8(3)
O1 C1 C2 . . 109.4(3)
C4 C1 C2 . . 109.3(3)
C3 C1 C2 . . 110.1(3)
F20 C10 F19 . . 107.7(3)
F20 C10 F21 . . 106.7(3)
F19 C10 F21 . . 107.4(2)
F20 C10 C9 . . 111.3(2)
F19 C10 C9 . . 112.4(2)
F21 C10 C9 . . 111.0(2)
O2 C5 C7 . . 109.5(3)
O2 C5 C8 . . 110.1(2)
C7 C5 C8 . . 109.5(3)
O2 C5 C6 . . 108.8(2)
C7 C5 C6 . . 109.8(3)
C8 C5 C6 . . 109.2(3)
F9 C4 F8 . . 107.9(3)
F9 C4 F7 . . 106.9(3)
F8 C4 F7 . . 107.9(3)
F9 C4 C1 . . 110.7(3)
F8 C4 C1 . . 112.7(3)
F7 C4 C1 . . 110.5(3)
O3 C9 C11 . . 107.7(2)
O3 C9 C10 . . 110.8(2)
C11 C9 C10 . . 109.4(2)
O3 C9 C12 . . 110.1(2)
C11 C9 C12 . . 109.3(2)
C10 C9 C12 . . 109.5(2)
F13 C7 F14 . . 106.7(3)
F13 C7 F15 . . 107.0(3)
F14 C7 F15 . . 107.6(3)
F13 C7 C5 . . 111.2(3)
F14 C7 C5 . . 112.2(3)
F15 C7 C5 . . 111.9(3)
F11 C6 F10 . . 108.4(3)
F11 C6 F12 . . 107.6(3)
F10 C6 F12 . . 107.2(3)
F11 C6 C5 . . 111.4(3)
F10 C6 C5 . . 112.3(3)
F12 C6 C5 . . 109.7(3)
F5 C3 F4 . . 107.2(3)
F5 C3 F6 . . 107.9(3)
F4 C3 F6 . . 108.3(3)
F5 C3 C1 . . 110.5(3)
F4 C3 C1 . . 110.6(3)
F6 C3 C1 . . 112.1(3)
F2 C2 F1 . . 107.5(3)
F2 C2 F3 . . 108.0(3)
F1 C2 F3 . . 107.4(3)
F2 C2 C1 . . 111.1(3)
F1 C2 C1 . . 112.4(3)
F3 C2 C1 . . 110.2(3)
O4 Al2 O6 . . 112.05(10)
O4 Al2 O5 . . 116.98(11)
O6 Al2 O5 . . 112.67(11)
O4 Al2 F02 . . 107.09(8)
O6 Al2 F02 . . 106.40(8)
O5 Al2 F02 . . 100.23(8)
Al2 F02 Al2 . 2_666 180.00(4)
C21 O6 Al2 . . 148.51(18)
C17 O5 Al2 . . 146.50(19)
C13 O4 Al2 . . 152.32(19)
O6 C21 C24 . . 111.1(2)
O6 C21 C23 . . 107.6(2)
C24 C21 C23 . . 109.2(2)
O6 C21 C22 . . 110.5(2)
C24 C21 C22 . . 110.1(2)
C23 C21 C22 . . 108.1(2)
O4 C13 C14 . . 109.1(3)
O4 C13 C15 . . 108.5(3)
C14 C13 C15 . . 109.5(3)
O4 C13 C16 . . 110.7(2)
C14 C13 C16 . . 110.3(3)
C15 C13 C16 . . 108.7(3)
O5 C17 C18 . . 110.6(3)
O5 C17 C20 . . 110.0(3)
C18 C17 C20 . . 109.9(3)
O5 C17 C19 . . 107.3(2)
C18 C17 C19 . . 110.7(3)
C20 C17 C19 . . 108.3(3)
F45 C20 F43 . . 108.9(3)
F45 C20 F44 . . 107.6(3)
F43 C20 F44 . . 108.1(3)
F45 C20 C17 . . 110.6(3)
F43 C20 C17 . . 109.8(3)
F44 C20 C17 . . 111.7(3)
F51 C23 F49 . . 109.8(3)
F51 C23 F50 . . 106.0(3)
F49 C23 F50 . . 104.6(3)
F51 C23 C21 . . 111.8(3)
F49 C23 C21 . . 113.7(3)
F50 C23 C21 . . 110.5(2)
F47 C22 F48 . . 108.4(3)
F47 C22 F46 . . 108.3(3)
F48 C22 F46 . . 104.4(3)
F47 C22 C21 . . 111.4(3)
F48 C22 C21 . . 113.9(3)
F46 C22 C21 . . 110.1(3)
F34 C16 F35 . . 107.2(3)
F34 C16 F36 . . 110.6(3)
F35 C16 F36 . . 108.8(3)
F34 C16 C13 . . 112.4(3)
F35 C16 C13 . . 109.5(3)
F36 C16 C13 . . 108.4(3)
F42 C19 F41 . . 109.4(3)
F42 C19 F40 . . 108.4(3)
F41 C19 F40 . . 106.5(3)
F42 C19 C17 . . 112.2(3)
F41 C19 C17 . . 110.4(3)
F40 C19 C17 . . 109.8(3)
F54 C24 F52 . . 108.9(3)
F54 C24 F53 . . 105.1(3)
F52 C24 F53 . . 102.5(3)
F54 C24 C21 . . 112.7(3)
F52 C24 C21 . . 116.2(3)
F53 C24 C21 . . 110.3(3)
F33 C15 F32 . . 108.4(4)
F33 C15 F31 . . 108.1(3)
F32 C15 F31 . . 108.9(3)
F33 C15 C13 . . 111.4(3)
F32 C15 C13 . . 112.1(3)
F31 C15 C13 . . 107.9(3)
F39 C18 F38 . . 107.1(3)
F39 C18 F37 . . 107.9(4)
F38 C18 F37 . . 108.5(4)
F39 C18 C17 . . 110.9(3)
F38 C18 C17 . . 112.5(3)
F37 C18 C17 . . 109.9(3)
F30 C14 F28 . . 107.3(4)
F30 C14 F29 . . 109.6(4)
F28 C14 F29 . . 108.6(4)
F30 C14 C13 . . 112.4(4)
F28 C14 C13 . . 111.1(4)
F29 C14 C13 . . 107.8(4)
O9A Al3 O8 . . 84.8(3)
O9A Al3 O7 . . 124.9(3)
O8 Al3 O7 . . 121.24(14)
O9A Al3 O9 . . 25.7(3)
O8 Al3 O9 . . 110.48(15)
O7 Al3 O9 . . 107.69(13)
O9A Al3 O8A . . 109.5(4)
O8 Al3 O8A . . 24.8(2)
O7 Al3 O8A . . 106.0(2)
O9 Al3 O8A . . 135.1(2)
O9A Al3 F03 . . 112.7(2)
O8 Al3 F03 . . 112.09(11)
O7 Al3 F03 . . 101.21(8)
O9 Al3 F03 . . 102.19(11)
O8A Al3 F03 . . 99.3(2)
Al3 F03 Al3 . 2_756 180.0
C25 O7 Al3 . . 146.65(19)
O8A C29 O8 . . 31.4(3)
O8A C29 C30A . . 112.5(6)
O8 C29 C30A . . 138.8(6)
O8A C29 C32 . . 135.0(4)
O8 C29 C32 . . 106.2(2)
C30A C29 C32 . . 95.6(6)
O8A C29 C32A . . 110.8(4)
O8 C29 C32A . . 86.0(3)
C30A C29 C32A . . 100.9(6)
C32 C29 C32A . . 26.2(2)
O8A C29 C30 . . 82.9(4)
O8 C29 C30 . . 108.8(3)
C30A C29 C30 . . 30.2(5)
C32 C29 C30 . . 114.8(4)
C32A C29 C30 . . 107.5(4)
O8A C29 C31A . . 121.1(4)
O8 C29 C31A . . 113.9(3)
C30A C29 C31A . . 103.1(6)
C32 C29 C31A . . 82.7(3)
C32A C29 C31A . . 106.3(3)
C30 C29 C31A . . 126.4(4)
O8A C29 C31 . . 99.0(4)
O8 C29 C31 . . 104.6(3)
C30A C29 C31 . . 99.7(6)
C32 C29 C31 . . 110.5(3)
C32A C29 C31 . . 133.3(3)
C30 C29 C31 . . 111.3(4)
C31A C29 C31 . . 27.7(2)
O9 C33 O9A . . 32.5(3)
O9 C33 C36A . . 114.4(3)
O9A C33 C36A . . 105.0(4)
O9 C33 C34 . . 115.0(3)
O9A C33 C34 . . 103.6(3)
C36A C33 C34 . . 125.1(3)
O9 C33 C34A . . 117.7(4)
O9A C33 C34A . . 97.9(5)
C36A C33 C34A . . 113.6(5)
C34 C33 C34A . . 16.1(5)
O9 C33 C35A . . 72.2(3)
O9A C33 C35A . . 102.3(4)
C36A C33 C35A . . 127.6(3)
C34 C33 C35A . . 89.7(3)
C34A C33 C35A . . 105.7(5)
O9 C33 C36 . . 112.7(3)
O9A C33 C36 . . 90.0(3)
C36A C33 C36 . . 27.9(2)
C34 C33 C36 . . 108.2(3)
C34A C33 C36 . . 93.3(5)
C35A C33 C36 . . 155.5(3)
O9 C33 C35 . . 107.9(3)
O9A C33 C35 . . 138.8(4)
C36A C33 C35 . . 78.3(3)
C34 C33 C35 . . 107.5(3)
C34A C33 C35 . . 118.7(5)
C35A C33 C35 . . 52.4(3)
C36 C33 C35 . . 105.0(2)
O7 C25 C26A . . 114.7(3)
O7 C25 C26 . . 112.3(3)
C26A C25 C26 . . 33.6(2)
O7 C25 C27 . . 109.4(2)
C26A C25 C27 . . 133.1(3)
C26 C25 C27 . . 113.4(3)
O7 C25 C27A . . 100.3(3)
C26A C25 C27A . . 98.7(3)
C26 C25 C27A . . 65.8(3)
C27 C25 C27A . . 57.3(3)
O7 C25 C28A . . 111.9(3)
C26A C25 C28A . . 122.2(3)
C26 C25 C28A . . 135.8(3)
C27 C25 C28A . . 48.3(3)
C27A C25 C28A . . 104.8(4)
O7 C25 C28 . . 108.1(2)
C26A C25 C28 . . 74.4(3)
C26 C25 C28 . . 106.7(2)
C27 C25 C28 . . 106.7(3)
C27A C25 C28 . . 151.2(3)
C28A C25 C28 . . 59.9(3)
O10 Al4 O12 . . 113.88(12)
O10 Al4 O11 . . 115.00(12)
O12 Al4 O11 . . 111.87(12)
O10 Al4 F04 . . 104.93(11)
O12 Al4 F04 . . 105.13(10)
O11 Al4 F04 . . 104.80(9)
Al4 F04 Al4 2_575 . 180.0
C45 O12 Al4 . . 149.6(2)
C37 O10 Al4 . . 159.7(2)
C41 O11 Al4 . . 148.1(2)
O11 C41 C42 . . 110.9(3)
O11 C41 C44 . . 110.6(3)
C42 C41 C44 . . 108.8(3)
O11 C41 C43 . . 107.3(3)
C42 C41 C43 . . 110.4(3)
C44 C41 C43 . . 108.8(3)
O10 C37 C38 . . 109.6(3)
O10 C37 C39 . . 108.2(3)
C38 C37 C39 . . 109.7(3)
O10 C37 C40 . . 110.5(2)
C38 C37 C40 . . 109.7(3)
C39 C37 C40 . . 109.1(3)
F99 C44 F98 . . 108.6(3)
F99 C44 F97 . . 106.7(3)
F98 C44 F97 . . 106.9(3)
F99 C44 C41 . . 113.0(3)
F98 C44 C41 . . 110.5(3)
F97 C44 C41 . . 111.0(3)
O12 C45 C46 . . 110.9(3)
O12 C45 C47 . . 110.7(3)
C46 C45 C47 . . 109.1(3)
O12 C45 C48 . . 107.2(2)
C46 C45 C48 . . 110.3(3)
C47 C45 C48 . . 108.7(2)
F106 C48 F107 . . 107.7(3)
F106 C48 F108 . . 109.4(3)
F107 C48 F108 . . 106.4(3)
F106 C48 C45 . . 111.4(3)
F107 C48 C45 . . 113.0(3)
F108 C48 C45 . . 108.8(3)
F104 C47 F105 . . 109.7(3)
F104 C47 F103 . . 104.4(3)
F105 C47 F103 . . 105.1(3)
F104 C47 C45 . . 112.2(3)
F105 C47 C45 . . 113.8(3)
F103 C47 C45 . . 110.9(3)
F89 C40 F88 . . 110.1(3)
F89 C40 F90 . . 105.5(3)
F88 C40 F90 . . 107.0(3)
F89 C40 C37 . . 111.3(3)
F88 C40 C37 . . 113.0(3)
F90 C40 C37 . . 109.6(3)
F100 C46 F102 . . 108.6(3)
F100 C46 F101 . . 106.5(3)
F102 C46 F101 . . 105.0(3)
F100 C46 C45 . . 112.2(3)
F102 C46 C45 . . 114.4(3)
F101 C46 C45 . . 109.5(3)
F95 C43 F94 . . 108.1(4)
F95 C43 F96 . . 108.0(4)
F94 C43 F96 . . 106.6(3)
F95 C43 C41 . . 112.2(3)
F94 C43 C41 . . 109.6(3)
F96 C43 C41 . . 112.1(3)
F85 C39 F87 . . 108.2(3)
F85 C39 F86 . . 107.8(4)
F87 C39 F86 . . 108.0(3)
F85 C39 C37 . . 112.0(3)
F87 C39 C37 . . 110.9(3)
F86 C39 C37 . . 109.6(3)
F91 C42 F92 . . 109.0(4)
F91 C42 F93 . . 107.1(4)
F92 C42 F93 . . 107.3(4)
F91 C42 C41 . . 110.6(4)
F92 C42 C41 . . 112.3(3)
F93 C42 C41 . . 110.3(3)
F83 C38 F82 . . 107.3(3)
F83 C38 F84 . . 106.8(3)
F82 C38 F84 . . 108.1(3)
F83 C38 C37 . . 112.1(3)
F82 C38 C37 . . 113.1(3)
F84 C38 C37 . . 109.2(3)
C105 N1 C109 . . 109.5(2)
C105 N1 C113 . . 111.2(2)
C109 N1 C113 . . 108.9(2)
C105 N1 C101 . . 107.9(2)
C109 N1 C101 . . 110.9(2)
C113 N1 C101 . . 108.5(2)
C105 C106 C107 . . 109.2(2)
C105 C106 H10A . . 109.8
C107 C106 H10A . . 109.8
C105 C106 H10B . . 109.8
C107 C106 H10B . . 109.8
H10A C106 H10B . . 108.3
C114 C113 N1 . . 116.4(2)
C114 C113 H11A . . 108.2
N1 C113 H11A . . 108.2
C114 C113 H11B . . 108.2
N1 C113 H11B . . 108.2
H11A C113 H11B . . 107.3
N1 C105 C106 . . 116.9(2)
N1 C105 H10C . . 108.1
C106 C105 H10C . . 108.1
N1 C105 H10D . . 108.1
C106 C105 H10D . . 108.1
H10C C105 H10D . . 107.3
C115 C114 C113 . . 109.4(2)
C115 C114 H11C . . 109.8
C113 C114 H11C . . 109.8
C115 C114 H11D . . 109.8
C113 C114 H11D . . 109.8
H11C C114 H11D . . 108.2
C102 C101 N1 . . 116.1(2)
C102 C101 H10E . . 108.3
N1 C101 H10E . . 108.3
C102 C101 H10F . . 108.3
N1 C101 H10F . . 108.3
H10E C101 H10F . . 107.4
C110 C109 N1 . . 115.5(2)
C110 C109 H10G . . 108.4
N1 C109 H10G . . 108.4
C110 C109 H10H . . 108.4
N1 C109 H10H . . 108.4
H10G C109 H10H . . 107.5
C116 C115 C114 . . 111.9(3)
C116 C115 H11E . . 109.2
C114 C115 H11E . . 109.2
C116 C115 H11F . . 109.2
C114 C115 H11F . . 109.2
H11E C115 H11F . . 107.9
C109 C110 C111 . . 110.2(3)
C109 C110 H11G . . 109.6
C111 C110 H11G . . 109.6
C109 C110 H11H . . 109.6
C111 C110 H11H . . 109.6
H11G C110 H11H . . 108.1
C115 C116 H11I . . 109.5
C115 C116 H11J . . 109.5
H11I C116 H11J . . 109.5
C115 C116 H11K . . 109.5
H11I C116 H11K . . 109.5
H11J C116 H11K . . 109.5
C108 C107 C106 . . 112.8(3)
C108 C107 H10I . . 109.0
C106 C107 H10I . . 109.0
C108 C107 H10J . . 109.0
C106 C107 H10J . . 109.0
H10I C107 H10J . . 107.8
C101 C102 C103 . . 109.8(3)
C101 C102 H10K . . 109.7
C103 C102 H10K . . 109.7
C101 C102 H10L . . 109.7
C103 C102 H10L . . 109.7
H10K C102 H10L . . 108.2
C112 C111 C110 . . 111.4(3)
C112 C111 H11L . . 109.3
C110 C111 H11L . . 109.3
C112 C111 H11M . . 109.3
C110 C111 H11M . . 109.3
H11L C111 H11M . . 108.0
C111 C112 H11N . . 109.5
C111 C112 H11O . . 109.5
H11N C112 H11O . . 109.5
C111 C112 H11P . . 109.5
H11N C112 H11P . . 109.5
H11O C112 H11P . . 109.5
C104 C103 C102 . . 114.3(3)
C104 C103 H10M . . 108.7
C102 C103 H10M . . 108.7
C104 C103 H10N . . 108.7
C102 C103 H10N . . 108.7
H10M C103 H10N . . 107.6
C107 C108 H10O . . 109.5
C107 C108 H10P . . 109.5
H10O C108 H10P . . 109.5
C107 C108 H10Q . . 109.5
H10O C108 H10Q . . 109.5
H10P C108 H10Q . . 109.5
C103 C104 H10R . . 109.5
C103 C104 H10S . . 109.5
H10R C104 H10S . . 109.5
C103 C104 H10T . . 109.5
H10R C104 H10T . . 109.5
H10S C104 H10T . . 109.5
C205 N2 C209 . . 109.0(2)
C205 N2 C213 . . 108.7(2)
C209 N2 C213 . . 111.0(2)
C205 N2 C201 . . 111.2(2)
C209 N2 C201 . . 108.4(2)
C213 N2 C201 . . 108.5(2)
C214 C213 N2 . . 116.5(2)
C214 C213 H21A . . 108.2
N2 C213 H21A . . 108.2
C214 C213 H21P . . 108.2
N2 C213 H21P . . 108.2
H21A C213 H21P . . 107.3
C209 C210 C211 . . 110.5(2)
C209 C210 H21B . . 109.5
C211 C210 H21B . . 109.5
C209 C210 H21C . . 109.5
C211 C210 H21C . . 109.5
H21B C210 H21C . . 108.1
C202 C201 N2 . . 116.1(2)
C202 C201 H20A . . 108.3
N2 C201 H20A . . 108.3
C202 C201 H20B . . 108.3
N2 C201 H20B . . 108.3
H20A C201 H20B . . 107.4
C210 C209 N2 . . 116.5(2)
C210 C209 H20C . . 108.2
N2 C209 H20C . . 108.2
C210 C209 H20D . . 108.2
N2 C209 H20D . . 108.2
H20C C209 H20D . . 107.3
C213 C214 C215 . . 109.7(2)
C213 C214 H21D . . 109.7
C215 C214 H21D . . 109.7
C213 C214 H21E . . 109.7
C215 C214 H21E . . 109.7
H21D C214 H21E . . 108.2
C205 C206 C207 . . 109.6(3)
C205 C206 H20E . . 109.7
C207 C206 H20E . . 109.7
C205 C206 H20F . . 109.7
C207 C206 H20F . . 109.7
H20E C206 H20F . . 108.2
C216 C215 C214 . . 112.1(3)
C216 C215 H21F . . 109.2
C214 C215 H21F . . 109.2
C216 C215 H21G . . 109.2
C214 C215 H21G . . 109.2
H21F C215 H21G . . 107.9
C212 C211 C210 . . 112.8(3)
C212 C211 H21H . . 109.0
C210 C211 H21H . . 109.0
C212 C211 H21I . . 109.0
C210 C211 H21I . . 109.0
H21H C211 H21I . . 107.8
C201 C202 C203 . . 109.4(3)
C201 C202 H20G . . 109.8
C203 C202 H20G . . 109.8
C201 C202 H20H . . 109.8
C203 C202 H20H . . 109.8
H20G C202 H20H . . 108.2
N2 C205 C206 . . 116.2(2)
N2 C205 H20I . . 108.2
C206 C205 H20I . . 108.2
N2 C205 H20J . . 108.2
C206 C205 H20J . . 108.2
H20I C205 H20J . . 107.4
C215 C216 H21J . . 109.5
C215 C216 H21K . . 109.5
H21J C216 H21K . . 109.5
C215 C216 H21L . . 109.5
H21J C216 H21L . . 109.5
H21K C216 H21L . . 109.5
C208 C207 C206 . . 112.2(3)
C208 C207 H20K . . 109.2
C206 C207 H20K . . 109.2
C208 C207 H20L . . 109.2
C206 C207 H20L . . 109.2
H20K C207 H20L . . 107.9
C211 C212 H21M . . 109.5
C211 C212 H21N . . 109.5
H21M C212 H21N . . 109.5
C211 C212 H21O . . 109.5
H21M C212 H21O . . 109.5
H21N C212 H21O . . 109.5
C204 C203 C202 . . 114.4(3)
C204 C203 H20M . . 108.7
C202 C203 H20M . . 108.7
C204 C203 H20N . . 108.7
C202 C203 H20N . . 108.7
H20M C203 H20N . . 107.6
C207 C208 H20O . . 109.5
C207 C208 H20P . . 109.5
H20O C208 H20P . . 109.5
C207 C208 H20Q . . 109.5
H20O C208 H20Q . . 109.5
H20P C208 H20Q . . 109.5
C203 C204 H20R . . 109.5
C203 C204 H20S . . 109.5
H20R C204 H20S . . 109.5
C203 C204 H20T . . 109.5
H20R C204 H20T . . 109.5
H20S C204 H20T . . 109.5
C26 F56 C26A . . 38.9(3)
C33 O9 Al3 . . 146.1(2)
F80 C36 F79 . . 106.6(3)
F80 C36 F81 . . 105.3(4)
F79 C36 F81 . . 104.3(3)
F80 C36 C33 . . 112.8(3)
F79 C36 C33 . . 117.1(3)
F81 C36 C33 . . 109.8(3)
F76 C35 F77 . . 105.7(3)
F76 C35 F78 . . 106.2(4)
F77 C35 F78 . . 104.5(3)
F76 C35 C33 . . 111.8(3)
F77 C35 C33 . . 116.1(3)
F78 C35 C33 . . 111.8(3)
F75 C34 F74 . . 106.6(4)
F75 C34 F73 . . 107.9(4)
F74 C34 F73 . . 107.2(4)
F75 C34 C33 . . 109.3(3)
F74 C34 C33 . . 110.1(3)
F73 C34 C33 . . 115.3(3)
C33 O9A Al3 . . 154.1(6)
F74A C34A F75A . . 112.2(12)
F74A C34A F73A . . 104.4(10)
F75A C34A F73A . . 105.8(8)
F74A C34A C33 . . 113.8(9)
F75A C34A C33 . . 112.7(8)
F73A C34A C33 . . 107.2(7)
F78A C35A F76A . . 110.9(5)
F78A C35A F77A . . 110.4(5)
F76A C35A F77A . . 110.7(5)
F78A C35A C33 . . 101.6(5)
F76A C35A C33 . . 109.2(5)
F77A C35A C33 . . 113.8(5)
F81A C36A F79A . . 113.5(5)
F81A C36A F80A . . 112.2(5)
F79A C36A F80A . . 111.4(5)
F81A C36A C33 . . 111.9(6)
F79A C36A C33 . . 103.0(5)
F80A C36A C33 . . 104.1(5)
C29 O8 Al3 . . 147.4(2)
F67 C31 F69 . . 109.9(3)
F67 C31 F68 . . 108.3(3)
F69 C31 F68 . . 108.0(3)
F67 C31 C29 . . 111.3(3)
F69 C31 C29 . . 110.7(3)
F68 C31 C29 . . 108.5(3)
F72 C32 F70 . . 109.4(4)
F72 C32 F71 . . 108.1(3)
F70 C32 F71 . . 108.9(4)
F72 C32 C29 . . 109.1(3)
F70 C32 C29 . . 111.4(3)
F71 C32 C29 . . 109.8(3)
F65 C30 F64 . . 110.8(6)
F65 C30 F66 . . 109.4(6)
F64 C30 F66 . . 109.1(6)
F65 C30 C29 . . 111.7(5)
F64 C30 C29 . . 106.9(5)
F66 C30 C29 . . 108.8(5)
C29 O8A Al3 . . 153.4(6)
F64A C30A F65A . . 109.6(10)
F64A C30A F66A . . 94.7(10)
F65A C30A F66A . . 95.5(9)
F64A C30A C29 . . 116.3(10)
F65A C30A C29 . . 117.1(11)
F66A C30A C29 . . 119.9(9)
F71A C32A F72A . . 103.8(5)
F71A C32A F70A . . 104.2(6)
F72A C32A F70A . . 104.1(5)
F71A C32A C29 . . 110.4(5)
F72A C32A C29 . . 124.8(6)
F70A C32A C29 . . 107.6(5)
F68A C31A F67A . . 106.8(5)
F68A C31A F69A . . 106.6(6)
F67A C31A F69A . . 105.9(6)
F68A C31A C29 . . 106.8(6)
F67A C31A C29 . . 118.6(5)
F69A C31A C29 . . 111.6(6)
F56 C26 F55 . . 109.0(3)
F56 C26 F57 . . 108.8(3)
F55 C26 F57 . . 107.8(3)
F56 C26 C25 . . 110.2(3)
F55 C26 C25 . . 107.7(3)
F57 C26 C25 . . 113.2(3)
F59 C27 F58 . . 107.6(3)
F59 C27 F60 . . 106.4(3)
F58 C27 F60 . . 107.8(3)
F59 C27 C25 . . 109.6(3)
F58 C27 C25 . . 111.6(3)
F60 C27 C25 . . 113.6(3)
F63 C28 F62 . . 107.0(3)
F63 C28 F61 . . 107.7(3)
F62 C28 F61 . . 105.8(3)
F63 C28 C25 . . 112.5(3)
F62 C28 C25 . . 110.6(3)
F61 C28 C25 . . 112.8(3)
F55A C26A F56 . . 110.9(5)
F55A C26A F57A . . 110.7(6)
F56 C26A F57A . . 110.2(5)
F55A C26A C25 . . 97.7(6)
F56 C26A C25 . . 110.4(4)
F57A C26A C25 . . 116.4(6)
F59A C27A F58A . . 99.0(6)
F59A C27A F60A . . 98.5(6)
F58A C27A F60A . . 98.6(6)
F59A C27A C25 . . 118.9(7)
F58A C27A C25 . . 118.2(6)
F60A C27A C25 . . 119.3(6)
F62A C28A F63A . . 115.6(7)
F62A C28A F61A . . 115.2(6)
F63A C28A F61A . . 115.4(6)
F62A C28A C25 . . 101.5(6)
F63A C28A C25 . . 99.3(9)
F61A C28A C25 . . 106.9(6)

loop_
_geom_bond_atom_site_label_1
_geom_bond_atom_site_label_2
_geom_bond_site_symmetry_2
_geom_bond_distance
Al1 O2 . 1.695(2)
Al1 O3 . 1.699(2)
Al1 O1 . 1.700(2)
Al1 F01 . 1.7696(9)
F01 Al1 2_665 1.7696(9)
F21 C10 . 1.336(4)
F24 C11 . 1.331(4)
F27 C12 . 1.336(4)
O3 C9 . 1.369(3)
F23 C11 . 1.319(4)
F20 C10 . 1.323(4)
O2 C5 . 1.353(3)
F22 C11 . 1.333(4)
O1 C1 . 1.365(3)
F26 C12 . 1.326(4)
F9 C4 . 1.330(4)
F19 C10 . 1.328(4)
F8 C4 . 1.337(4)
F12 C6 . 1.344(4)
F6 C3 . 1.336(4)
F7 C4 . 1.350(4)
F25 C12 . 1.324(4)
F15 C7 . 1.343(4)
F18 C8 . 1.336(4)
F5 C3 . 1.330(5)
F3 C2 . 1.345(5)
F17 C8 . 1.314(4)
F16 C8 . 1.332(5)
F11 C6 . 1.312(4)
F10 C6 . 1.331(4)
F14 C7 . 1.340(4)
F2 C2 . 1.312(5)
F13 C7 . 1.338(5)
C12 C9 . 1.554(4)
F4 C3 . 1.335(5)
C11 C9 . 1.550(4)
C8 C5 . 1.548(4)
F1 C2 . 1.341(4)
C1 C4 . 1.538(5)
C1 C3 . 1.544(4)
C1 C2 . 1.548(5)
C10 C9 . 1.552(4)
C5 C7 . 1.536(5)
C5 C6 . 1.552(4)
Al2 O4 . 1.691(2)
Al2 O6 . 1.699(2)
Al2 O5 . 1.706(2)
Al2 F02 . 1.7696(9)
F02 Al2 2_666 1.7696(9)
O6 C21 . 1.364(3)
O5 C17 . 1.358(4)
O4 C13 . 1.361(3)
F49 C23 . 1.314(3)
F36 C16 . 1.363(5)
F45 C20 . 1.303(4)
F44 C20 . 1.334(4)
F48 C22 . 1.302(3)
F43 C20 . 1.325(4)
F35 C16 . 1.328(5)
F42 C19 . 1.309(5)
F34 C16 . 1.325(4)
F33 C15 . 1.330(5)
F41 C19 . 1.341(4)
F40 C19 . 1.343(5)
C21 C24 . 1.524(4)
C21 C23 . 1.549(4)
C21 C22 . 1.555(4)
F30 C14 . 1.305(5)
F32 C15 . 1.335(5)
F39 C18 . 1.333(5)
C13 C14 . 1.528(5)
C13 C15 . 1.539(5)
C13 C16 . 1.550(5)
F50 C23 . 1.316(4)
F46 C22 . 1.326(4)
F31 C15 . 1.378(5)
C17 C18 . 1.530(5)
C17 C20 . 1.562(5)
C17 C19 . 1.564(5)
F38 C18 . 1.338(5)
F52 C24 . 1.284(4)
C23 F51 . 1.276(4)
F29 C14 . 1.400(7)
C22 F47 . 1.263(4)
F28 C14 . 1.345(5)
F37 C18 . 1.353(5)
C24 F54 . 1.257(4)
C24 F53 . 1.308(4)
Al3 O9A . 1.660(5)
Al3 O8 . 1.676(3)
Al3 O7 . 1.703(2)
Al3 O9 . 1.752(3)
Al3 O8A . 1.754(5)
Al3 F03 . 1.7620(9)
F03 Al3 2_756 1.7620(9)
O7 C25 . 1.353(4)
C29 O8A . 1.289(6)
C29 O8 . 1.410(4)
C29 C30A . 1.494(12)
C29 C32 . 1.519(5)
C29 C32A . 1.531(7)
C29 C30 . 1.540(7)
C29 C31A . 1.549(7)
C29 C31 . 1.550(5)
C33 O9 . 1.341(4)
C33 O9A . 1.378(7)
C33 C36A . 1.531(6)
C33 C34 . 1.543(5)
C33 C34A . 1.544(7)
C33 C35A . 1.547(6)
C33 C36 . 1.554(4)
C33 C35 . 1.565(4)
C25 C26A . 1.520(7)
C25 C26 . 1.527(5)
C25 C27 . 1.534(5)
C25 C27A . 1.552(7)
C25 C28A . 1.588(7)
C25 C28 . 1.600(5)
Al4 O10 . 1.677(2)
Al4 O12 . 1.696(2)
Al4 O11 . 1.698(2)
Al4 F04 . 1.7635(9)
F04 Al4 2_575 1.7635(9)
O12 C45 . 1.352(4)
F90 C40 . 1.337(4)
O10 C37 . 1.350(4)
F89 C40 . 1.294(4)
F96 C43 . 1.345(4)
F87 C39 . 1.327(5)
O11 C41 . 1.354(4)
F99 C44 . 1.329(5)
F107 C48 . 1.311(4)
F106 C48 . 1.291(4)
F84 C38 . 1.358(5)
F88 C40 . 1.315(4)
F105 C47 . 1.317(4)
F102 C46 . 1.301(4)
F98 C44 . 1.330(4)
F93 C42 . 1.344(5)
F104 C47 . 1.306(4)
F97 C44 . 1.342(5)
F95 C43 . 1.303(5)
F94 C43 . 1.336(5)
C41 C42 . 1.542(5)
C41 C44 . 1.546(5)
C41 C43 . 1.547(5)
F86 C39 . 1.332(5)
F101 C46 . 1.340(4)
F85 C39 . 1.319(5)
F92 C42 . 1.327(5)
F83 C38 . 1.315(5)
C37 C38 . 1.538(5)
C37 C39 . 1.547(5)
C37 C40 . 1.557(4)
F91 C42 . 1.306(5)
F82 C38 . 1.318(5)
C45 C46 . 1.529(5)
C45 C47 . 1.546(5)
C45 C48 . 1.559(5)
C48 F108 . 1.313(4)
C47 F103 . 1.339(4)
C46 F100 . 1.285(4)
N1 C105 . 1.512(4)
N1 C109 . 1.521(4)
N1 C113 . 1.522(3)
N1 C101 . 1.526(4)
C106 C105 . 1.516(4)
C106 C107 . 1.525(4)
C106 H10A . 0.9900
C106 H10B . 0.9900
C113 C114 . 1.522(4)
C113 H11A . 0.9900
C113 H11B . 0.9900
C105 H10C . 0.9900
C105 H10D . 0.9900
C114 C115 . 1.522(4)
C114 H11C . 0.9900
C114 H11D . 0.9900
C101 C102 . 1.525(4)
C101 H10E . 0.9900
C101 H10F . 0.9900
C109 C110 . 1.512(4)
C109 H10G . 0.9900
C109 H10H . 0.9900
C115 C116 . 1.518(4)
C115 H11E . 0.9900
C115 H11F . 0.9900
C110 C111 . 1.525(4)
C110 H11G . 0.9900
C110 H11H . 0.9900
C116 H11I . 0.9800
C116 H11J . 0.9800
C116 H11K . 0.9800
C107 C108 . 1.506(5)
C107 H10I . 0.9900
C107 H10J . 0.9900
C102 C103 . 1.535(5)
C102 H10K . 0.9900
C102 H10L . 0.9900
C111 C112 . 1.513(5)
C111 H11L . 0.9900
C111 H11M . 0.9900
C112 H11N . 0.9800
C112 H11O . 0.9800
C112 H11P . 0.9800
C103 C104 . 1.503(6)
C103 H10M . 0.9900
C103 H10N . 0.9900
C108 H10O . 0.9800
C108 H10P . 0.9800
C108 H10Q . 0.9800
C104 H10R . 0.9800
C104 H10S . 0.9800
C104 H10T . 0.9800
N2 C205 . 1.515(4)
N2 C209 . 1.521(4)
N2 C213 . 1.521(3)
N2 C201 . 1.529(4)
C213 C214 . 1.515(4)
C213 H21A . 0.9900
C213 H21P . 0.9900
C210 C209 . 1.511(4)
C210 C211 . 1.520(4)
C210 H21B . 0.9900
C210 H21C . 0.9900
C201 C202 . 1.520(4)
C201 H20A . 0.9900
C201 H20B . 0.9900
C209 H20C . 0.9900
C209 H20D . 0.9900
C214 C215 . 1.524(4)
C214 H21D . 0.9900
C214 H21E . 0.9900
C206 C205 . 1.523(4)
C206 C207 . 1.528(4)
C206 H20E . 0.9900
C206 H20F . 0.9900
C215 C216 . 1.518(4)
C215 H21F . 0.9900
C215 H21G . 0.9900
C211 C212 . 1.508(5)
C211 H21H . 0.9900
C211 H21I . 0.9900
C202 C203 . 1.530(5)
C202 H20G . 0.9900
C202 H20H . 0.9900
C205 H20I . 0.9900
C205 H20J . 0.9900
C216 H21J . 0.9800
C216 H21K . 0.9800
C216 H21L . 0.9800
C207 C208 . 1.512(5)
C207 H20K . 0.9900
C207 H20L . 0.9900
C212 H21M . 0.9800
C212 H21N . 0.9800
C212 H21O . 0.9800
C203 C204 . 1.503(6)
C203 H20M . 0.9900
C203 H20N . 0.9900
C208 H20O . 0.9800
C208 H20P . 0.9800
C208 H20Q . 0.9800
C204 H20R . 0.9800
C204 H20S . 0.9800
C204 H20T . 0.9800
F56 C26 . 1.322(4)
F56 C26A . 1.326(5)
C36 F80 . 1.313(5)
C36 F79 . 1.320(4)
C36 F81 . 1.337(5)
C35 F76 . 1.304(5)
C35 F77 . 1.325(4)
C35 F78 . 1.333(5)
C34 F75 . 1.312(5)
C34 F74 . 1.314(5)
C34 F73 . 1.315(5)
F73A C34A . 1.415(12)
F74A C34A . 1.280(12)
F75A C34A . 1.327(14)
F76A C35A . 1.315(6)
F77A C35A . 1.320(6)
F78A C35A . 1.307(7)
F79A C36A . 1.298(6)
F80A C36A . 1.298(6)
F81A C36A . 1.289(6)
F66 C30 . 1.343(8)
F64 C30 . 1.341(9)
F65 C30 . 1.300(8)
C31 F67 . 1.328(4)
C31 F69 . 1.342(4)
C31 F68 . 1.352(4)
C32 F72 . 1.318(4)
C32 F70 . 1.319(5)
C32 F71 . 1.324(4)
F64A C30A . 1.340(15)
F66A C30A . 1.446(15)
C30A F65A . 1.414(17)
F67A C31A . 1.262(6)
F68A C31A . 1.251(7)
F69A C31A . 1.267(7)
C32A F71A . 1.307(7)
C32A F72A . 1.310(6)
C32A F70A . 1.313(6)
C26 F55 . 1.322(4)
C26 F57 . 1.324(4)
C27 F59 . 1.331(4)
C27 F58 . 1.335(4)
C27 F60 . 1.341(5)
C28 F63 . 1.313(4)
C28 F62 . 1.328(4)
C28 F61 . 1.330(4)
C26A F55A . 1.322(7)
C26A F57A . 1.327(7)
C27A F59A . 1.378(8)
C27A F58A . 1.378(7)
C27A F60A . 1.381(8)
C28A F62A . 1.246(7)
C28A F63A . 1.247(8)
C28A F61A . 1.252(7)
